data_4083228
loop_
_publ_author_name
'Zhong, Wei'
'Yang, Qiwu'
'Shang, Yi'
'Liu, Guifeng'
'Zhao, Haitao'
'Li, Yizhi'
'Yan, Hong'

_publ_section_title
;
 Synthesis and Reactivity of the Imido-Bridged Metallothiocarboranes
 CpCo(S2C2B10H10)(NSO2R)
;
_journal_issue 18
_journal_name_full Organometallics
_journal_page_first 6658
_journal_paper_doi 10.1021/om300735d
_journal_volume 31
_journal_year 2012
_chemical_formula_sum 'C40 H62 B20 Co2 N2 O15 S6'
_chemical_formula_weight 1337.34
_chemical_name_systematic
; 
 ? 
;
_space_group_IT_number 2
_symmetry_cell_setting triclinic
_symmetry_space_group_name_Hall '-P 1'
_symmetry_space_group_name_H-M 'P -1'
_atom_sites_solution_hydrogens geom
_atom_sites_solution_primary direct
_atom_sites_solution_secondary difmap
_audit_creation_method SHELXL-97
_cell_angle_alpha 74.8780(10)
_cell_angle_beta 69.511(5)
_cell_angle_gamma 65.5220(10)
_cell_formula_units_Z 2
_cell_length_a 13.9615(15)
_cell_length_b 15.6397(12)
_cell_length_c 19.696(2)
_cell_measurement_temperature 291(2)
_cell_volume 3632.5(6)
_computing_structure_refinement 'SHELXL-97 (Sheldrick, 1997)'
_computing_structure_solution 'SHELXS-97 (Sheldrick, 1990)'
_diffrn_ambient_temperature 291(2)
_diffrn_measured_fraction_theta_full 0.973
_diffrn_measured_fraction_theta_max 0.973
_diffrn_radiation_monochromator graphite
_diffrn_radiation_source 'fine-focus sealed tube'
_diffrn_radiation_type MoK\a
_diffrn_radiation_wavelength 0.71073
_diffrn_reflns_av_R_equivalents 0.0278
_diffrn_reflns_av_sigmaI/netI 0.0630
_diffrn_reflns_limit_h_max 14
_diffrn_reflns_limit_h_min -17
_diffrn_reflns_limit_k_max 9
_diffrn_reflns_limit_k_min -19
_diffrn_reflns_limit_l_max 24
_diffrn_reflns_limit_l_min -24
_diffrn_reflns_number 19360
_diffrn_reflns_theta_full 26.00
_diffrn_reflns_theta_max 26.00
_diffrn_reflns_theta_min 1.71
_exptl_absorpt_coefficient_mu 0.681
_exptl_absorpt_correction_T_max 0.9475
_exptl_absorpt_correction_T_min 0.9350
_exptl_absorpt_correction_type multi-scan
_exptl_crystal_density_diffrn 1.223
_exptl_crystal_density_method 'not measured'
_exptl_crystal_F_000 1372
_exptl_crystal_size_max 0.10
_exptl_crystal_size_mid 0.09
_exptl_crystal_size_min 0.08
_refine_diff_density_max 0.644
_refine_diff_density_min -0.604
_refine_diff_density_rms 0.050
_refine_ls_extinction_method none
_refine_ls_goodness_of_fit_ref 1.064
_refine_ls_hydrogen_treatment constr
_refine_ls_matrix_type full
_refine_ls_number_parameters 823
_refine_ls_number_reflns 13911
_refine_ls_number_restraints 0
_refine_ls_restrained_S_all 1.064
_refine_ls_R_factor_all 0.0999
_refine_ls_R_factor_gt 0.0652
_refine_ls_shift/su_max 0.000
_refine_ls_shift/su_mean 0.000
_refine_ls_structure_factor_coef Fsqd
_refine_ls_weighting_details 'calc w=1/[\s^2^(Fo^2^)+(0.0602P)^2^+1.3363P] where P=(Fo^2^+2Fc^2^)/3'
_refine_ls_weighting_scheme calc
_refine_ls_wR_factor_gt 0.1377
_refine_ls_wR_factor_ref 0.1457
_reflns_number_gt 8649
_reflns_number_total 13911
_reflns_threshold_expression >2sigma(I)
_cod_data_source_file 6a.cif
_cod_data_source_block 6a
_cod_depositor_comments
;
The following automatic conversions were performed:

'_symmetry_cell_setting' value 'Triclinic' changed to 'triclinic'
according to
/usr/data/users/saulius/automatic-downloads/retrospective/ACS/lib/dictionaries/cif_core.dic
dictionary named 'cif_core.dic' version 2.4.2 from 2011-04-26.

Automatic conversion script
Id: cif_fix_values 2281 2013-09-26 08:29:07Z andrius 
;
_cod_original_sg_symbol_H-M P-1
_cod_database_code 4083228

loop_
_symmetry_equiv_pos_as_xyz
'x, y, z'
'-x, -y, -z'

loop_
_atom_site_label
_atom_site_type_symbol
_atom_site_fract_x
_atom_site_fract_y
_atom_site_fract_z
_atom_site_U_iso_or_equiv
_atom_site_adp_type
_atom_site_occupancy
_atom_site_symmetry_multiplicity
_atom_site_calc_flag
_atom_site_refinement_flags
_atom_site_disorder_assembly
_atom_site_disorder_group
B3 B 0.5015(4) 0.8120(4) 0.7456(3) 0.0678(13) Uani 1 1 d . J .
H3A H 0.5200 0.7483 0.7861 0.081 Uiso 1 1 calc R . .
B4 B 0.3661(5) 0.9065(4) 0.7588(3) 0.0737(14) Uani 1 1 d . J .
H4A H 0.2990 0.9030 0.8084 0.088 Uiso 1 1 calc R . .
B5 B 0.3386(4) 0.9565(4) 0.6732(3) 0.0684(13) Uani 1 1 d . J .
H5A H 0.2545 0.9851 0.6682 0.082 Uiso 1 1 calc R . .
B6 B 0.4577(4) 0.8944(3) 0.6033(3) 0.0600(11) Uani 1 1 d . J .
H6A H 0.4499 0.8825 0.5531 0.072 Uiso 1 1 calc R . .
B7 B 0.6028(5) 0.8647(4) 0.6909(3) 0.0727(14) Uani 1 1 d . . .
H7A H 0.6866 0.8351 0.6963 0.087 Uiso 1 1 calc R . .
B8 B 0.5769(4) 0.9137(4) 0.6024(3) 0.0684(13) Uani 1 1 d . . .
H8A H 0.6435 0.9150 0.5520 0.082 Uiso 1 1 calc R . .
B9 B 0.4419(5) 1.0079(4) 0.6190(3) 0.0747(14) Uani 1 1 d . . .
H9A H 0.4226 1.0711 0.5783 0.090 Uiso 1 1 calc R . .
B10 B 0.3902(5) 1.0136(4) 0.7134(3) 0.0786(15) Uani 1 1 d . . .
H10A H 0.3374 1.0815 0.7344 0.094 Uiso 1 1 calc R . .
B11 B 0.4871(5) 0.9259(5) 0.7578(3) 0.0831(16) Uani 1 1 d . . .
H11A H 0.4969 0.9355 0.8081 0.100 Uiso 1 1 calc R . .
B12 B 0.5307(5) 0.9910(4) 0.6737(3) 0.0796(16) Uani 1 1 d . . .
H12A H 0.5675 1.0431 0.6689 0.095 Uiso 1 1 calc R . .
B13 B -0.2037(4) 0.6970(4) 0.1970(3) 0.0680(13) Uani 1 1 d . K .
H13A H -0.2419 0.7101 0.2543 0.082 Uiso 1 1 calc R . .
B14 B -0.1224(5) 0.7637(4) 0.1307(3) 0.0781(15) Uani 1 1 d . K .
H14A H -0.1091 0.8210 0.1443 0.094 Uiso 1 1 calc R . .
B15 B -0.0200(5) 0.6868(4) 0.0704(3) 0.0734(14) Uani 1 1 d . K .
H15A H 0.0600 0.6949 0.0442 0.088 Uiso 1 1 calc R . .
B16 B -0.0311(4) 0.5732(4) 0.0990(3) 0.0628(12) Uani 1 1 d . K .
H16A H 0.0409 0.5072 0.0937 0.075 Uiso 1 1 calc R . .
B17 B -0.1595(4) 0.5819(4) 0.0887(3) 0.0681(13) Uani 1 1 d . . .
H17A H -0.1694 0.5227 0.0752 0.082 Uiso 1 1 calc R . .
B18 B -0.2683(4) 0.6624(4) 0.1501(3) 0.0722(14) Uani 1 1 d . . .
H18A H -0.3488 0.6550 0.1751 0.087 Uiso 1 1 calc R . .
B19 B -0.2508(5) 0.7726(4) 0.1240(3) 0.0850(17) Uani 1 1 d . . .
H19A H -0.3225 0.8382 0.1340 0.102 Uiso 1 1 calc R . .
B20 B -0.1412(5) 0.7669(4) 0.0454(3) 0.0828(16) Uani 1 1 d . . .
H20A H -0.1418 0.8284 0.0026 0.099 Uiso 1 1 calc R . .
B21 B -0.0808(5) 0.6487(4) 0.0242(3) 0.0786(15) Uani 1 1 d . . .
H21A H -0.0400 0.6317 -0.0321 0.094 Uiso 1 1 calc R . .
B22 B -0.2240(5) 0.7053(4) 0.0558(3) 0.0860(17) Uani 1 1 d . . .
H22A H -0.2769 0.7266 0.0195 0.103 Uiso 1 1 calc R . .
C1 C 0.4128(3) 0.8395(3) 0.6891(2) 0.0594(10) Uani 1 1 d . . .
C2 C 0.5510(3) 0.8130(3) 0.6512(2) 0.0569(9) Uani 1 1 d . J .
C9 C 0.6617(3) 0.7121(3) 0.5279(2) 0.0562(9) Uani 1 1 d . . .
C10 C 0.7477(3) 0.7488(3) 0.4817(2) 0.0599(10) Uani 1 1 d . J .
C11 C 0.8471(4) 0.7897(4) 0.3610(3) 0.0864(15) Uani 1 1 d . J .
H11C H 0.8496 0.7929 0.3111 0.130 Uiso 1 1 calc R . .
H11B H 0.9166 0.7481 0.3691 0.130 Uiso 1 1 calc R . .
H11D H 0.8311 0.8519 0.3708 0.130 Uiso 1 1 calc R . .
C8 C 0.6051(3) 0.6689(3) 0.5149(2) 0.0530(9) Uani 1 1 d . J .
C12 C 0.6012(3) 0.6630(3) 0.4423(2) 0.0539(9) Uani 1 1 d . . .
C13 C 0.5107(5) 0.7406(4) 0.3492(3) 0.0968(17) Uani 1 1 d . . .
H13D H 0.4604 0.8017 0.3353 0.145 Uiso 1 1 calc R J .
H13B H 0.4783 0.6936 0.3592 0.145 Uiso 1 1 calc R . .
H13C H 0.5769 0.7251 0.3100 0.145 Uiso 1 1 calc R . .
C14 C 0.2198(3) 0.8388(3) 0.5779(2) 0.0632(11) Uani 1 1 d . . .
C19 C 0.2539(4) 0.8956(4) 0.5151(3) 0.0880(16) Uani 1 1 d . . .
H19 H 0.3227 0.8727 0.4827 0.106 Uiso 1 1 calc R . .
C18 C 0.1817(4) 0.9893(4) 0.5013(3) 0.0848(15) Uani 1 1 d . . .
H18 H 0.2042 1.0274 0.4588 0.102 Uiso 1 1 calc R J .
C17 C 0.0797(5) 1.0266(4) 0.5479(4) 0.0991(18) Uani 1 1 d . . .
C16 C 0.0494(4) 0.9670(3) 0.6121(3) 0.0798(13) Uani 1 1 d . . .
H16 H -0.0188 0.9898 0.6453 0.096 Uiso 1 1 calc R J .
C15 C 0.1184(4) 0.8762(3) 0.6266(3) 0.0733(12) Uani 1 1 d . . .
H15 H 0.0968 0.8389 0.6699 0.088 Uiso 1 1 calc R . .
C20 C 0.0017(5) 1.1250(4) 0.5301(3) 0.107(2) Uani 1 1 d . . .
H20D H 0.0375 1.1558 0.4856 0.161 Uiso 1 1 calc R J .
H20C H -0.0205 1.1609 0.5693 0.161 Uiso 1 1 calc R . .
H20B H -0.0615 1.1210 0.5241 0.161 Uiso 1 1 calc R . .
C7 C 0.4722(4) 0.5138(3) 0.6818(3) 0.0724(12) Uani 1 1 d . J .
H7 H 0.3985 0.5287 0.7157 0.087 Uiso 1 1 calc R . .
C6 C 0.5020(4) 0.5005(3) 0.6075(3) 0.0689(11) Uani 1 1 d . J .
H6 H 0.4526 0.5024 0.5815 0.083 Uiso 1 1 calc R . .
C5 C 0.6139(4) 0.4798(3) 0.5790(3) 0.0714(12) Uani 1 1 d . J .
H5 H 0.6576 0.4638 0.5298 0.086 Uiso 1 1 calc R . .
C4 C 0.6536(4) 0.4817(3) 0.6339(3) 0.0713(12) Uani 1 1 d . J .
H4 H 0.7304 0.4687 0.6295 0.086 Uiso 1 1 calc R . .
C3 C 0.5667(4) 0.5032(3) 0.6970(3) 0.0712(12) Uani 1 1 d . J .
H3 H 0.5716 0.5092 0.7439 0.085 Uiso 1 1 calc R . .
C21 C -0.0648(3) 0.6491(3) 0.1572(2) 0.0619(10) Uani 1 1 d . . .
C22 C -0.1490(3) 0.5872(3) 0.1731(2) 0.0566(9) Uani 1 1 d . K .
C29 C -0.0769(3) 0.3875(3) 0.2142(2) 0.0585(10) Uani 1 1 d . . .
C30 C -0.1272(4) 0.3451(3) 0.1811(2) 0.0666(11) Uani 1 1 d . K .
C31 C -0.0991(4) 0.2074(4) 0.1361(3) 0.0820(14) Uani 1 1 d . K .
H31A H -0.0450 0.1459 0.1270 0.123 Uiso 1 1 calc R . .
H31B H -0.1149 0.2432 0.0912 0.123 Uiso 1 1 calc R . .
H31C H -0.1648 0.2005 0.1706 0.123 Uiso 1 1 calc R . .
C28 C 0.0117(3) 0.3474(3) 0.2403(2) 0.0605(10) Uani 1 1 d . K .
C32 C 0.0986(3) 0.2518(3) 0.2318(3) 0.0663(11) Uani 1 1 d . . .
C33 C 0.2578(4) 0.1640(4) 0.1474(3) 0.0858(15) Uani 1 1 d . . .
H33A H 0.3014 0.1727 0.0979 0.129 Uiso 1 1 calc R K .
H33B H 0.2317 0.1139 0.1533 0.129 Uiso 1 1 calc R . .
H33C H 0.3016 0.1478 0.1803 0.129 Uiso 1 1 calc R . .
C34 C 0.2619(3) 0.5048(4) 0.1196(2) 0.0677(11) Uani 1 1 d . . .
C39 C 0.2824(4) 0.4519(4) 0.0660(3) 0.0741(12) Uani 1 1 d . . .
H39 H 0.2631 0.3984 0.0785 0.089 Uiso 1 1 calc R . .
C38 C 0.3317(4) 0.4793(4) -0.0064(3) 0.0726(12) Uani 1 1 d . . .
H38 H 0.3457 0.4440 -0.0424 0.087 Uiso 1 1 calc R K .
C37 C 0.3603(3) 0.5596(3) -0.0252(3) 0.0710(12) Uani 1 1 d . . .
C36 C 0.3404(4) 0.6121(3) 0.0291(3) 0.0832(14) Uani 1 1 d . . .
H36 H 0.3595 0.6656 0.0168 0.100 Uiso 1 1 calc R K .
C35 C 0.2919(4) 0.5836(4) 0.1016(3) 0.0813(13) Uani 1 1 d . . .
H35 H 0.2796 0.6177 0.1380 0.098 Uiso 1 1 calc R . .
C40 C 0.4216(4) 0.5834(4) -0.1065(3) 0.0964(17) Uani 1 1 d . . .
H40A H 0.4290 0.5384 -0.1348 0.145 Uiso 1 1 calc R K .
H40B H 0.4929 0.5805 -0.1093 0.145 Uiso 1 1 calc R . .
H40C H 0.3807 0.6461 -0.1256 0.145 Uiso 1 1 calc R . .
C24 C 0.0366(4) 0.4519(4) 0.3849(2) 0.0768(13) Uani 1 1 d . K .
H24 H 0.0868 0.4842 0.3782 0.092 Uiso 1 1 calc R . .
C23 C -0.0803(4) 0.4944(4) 0.4028(2) 0.0742(12) Uani 1 1 d . K .
H23 H -0.1250 0.5605 0.4103 0.089 Uiso 1 1 calc R . .
C27 C -0.1176(4) 0.4214(3) 0.4037(2) 0.0703(12) Uani 1 1 d . K .
H27 H -0.1942 0.4287 0.4137 0.084 Uiso 1 1 calc R . .
C26 C -0.0285(4) 0.3368(3) 0.3937(2) 0.0719(12) Uani 1 1 d . K .
H26 H -0.0314 0.2747 0.3954 0.086 Uiso 1 1 calc R . .
C25 C 0.0670(4) 0.3568(4) 0.3794(2) 0.0708(12) Uani 1 1 d . K .
H25 H 0.1420 0.3106 0.3697 0.085 Uiso 1 1 calc R . .
Co1 Co 0.54101(4) 0.61248(4) 0.60938(3) 0.05469(15) Uani 1 1 d . . .
Co2 Co -0.01332(4) 0.43647(4) 0.30210(3) 0.05514(15) Uani 1 1 d . . .
N1 N 0.3988(3) 0.7185(2) 0.62288(18) 0.0586(8) Uani 1 1 d . J .
N2 N 0.0744(3) 0.5040(2) 0.22759(18) 0.0596(8) Uani 1 1 d . K .
O1 O 0.8075(2) 0.7665(2) 0.50424(17) 0.0718(8) Uani 1 1 d . . .
O2 O 0.7620(3) 0.7537(2) 0.40962(16) 0.0724(8) Uani 1 1 d . . .
O3 O 0.6514(2) 0.5914(2) 0.41279(16) 0.0659(7) Uani 1 1 d . J .
O4 O 0.5357(2) 0.7430(2) 0.41466(16) 0.0667(7) Uani 1 1 d . J .
O5 O 0.3548(3) 0.6831(2) 0.52421(18) 0.0803(9) Uani 1 1 d . . .
O6 O 0.2330(2) 0.6737(2) 0.64904(16) 0.0687(8) Uani 1 1 d . . .
O7 O -0.2144(3) 0.3837(2) 0.17139(18) 0.0791(9) Uani 1 1 d . . .
O8 O -0.0578(3) 0.2567(3) 0.1658(2) 0.0893(10) Uani 1 1 d . . .
O9 O 0.1069(3) 0.1879(3) 0.2787(2) 0.0975(11) Uani 1 1 d . K .
O10 O 0.1641(3) 0.2524(2) 0.16363(18) 0.0801(9) Uani 1 1 d . K .
O11 O 0.2460(2) 0.3648(2) 0.22385(18) 0.0771(9) Uani 1 1 d . . .
O12 O 0.2331(3) 0.5132(2) 0.25440(18) 0.0783(9) Uani 1 1 d . . .
O1W O 0.1233(8) 0.9659(8) 0.2045(6) 0.078(3) Uani 0.30 1 d P A 1
H1WA H 0.0542 0.9809 0.2176 0.093 Uiso 0.30 1 d PR A 1
H1WC H 0.1532 0.9158 0.1842 0.093 Uiso 0.30 1 d PR A 1
O2W O 0.1576(7) 0.8625(6) 0.2169(5) 0.086(2) Uani 0.40 1 d P B 2
H2WD H 0.1774 0.8608 0.2536 0.103 Uiso 0.40 1 d PR B 2
H2WA H 0.1702 0.8064 0.2113 0.103 Uiso 0.40 1 d PR B 2
O3W O 0.2443(11) 0.8290(10) 0.2718(7) 0.107(4) Uani 0.30 1 d P C 3
H3WD H 0.2597 0.8300 0.3096 0.128 Uiso 0.30 1 d PR C 3
H3WA H 0.2760 0.7735 0.2598 0.128 Uiso 0.30 1 d PR C 3
O4W O 0.3682(7) 0.9683(7) 0.0770(5) 0.090(3) Uani 0.40 1 d P D 4
H4WA H 0.3181 0.9991 0.0554 0.108 Uiso 0.40 1 d PR D 4
H4WC H 0.3551 0.9206 0.1050 0.108 Uiso 0.40 1 d PR D 4
O5W O 0.4032(9) 0.8366(9) 0.1306(7) 0.094(3) Uani 0.30 1 d P E 5
H5WD H 0.4040 0.8368 0.1735 0.113 Uiso 0.30 1 d PR E 5
H5WA H 0.4211 0.7799 0.1237 0.113 Uiso 0.30 1 d PR E 5
O6W O 0.3256(9) 0.8504(8) 1.0038(6) 0.085(3) Uani 0.30 1 d P F 5
H6WA H 0.3800 0.8389 0.9661 0.102 Uiso 0.30 1 d PR F 5
H6WC H 0.2804 0.9061 0.9961 0.102 Uiso 0.30 1 d PR F 5
O7W O 0.0644(8) 0.9865(7) 0.9550(6) 0.079(3) Uani 0.30 1 d P G 5
H7WB H 0.0769 0.9796 0.9110 0.095 Uiso 0.30 1 d PR G 5
H7WC H 0.0924 1.0249 0.9562 0.095 Uiso 0.30 1 d PR G 5
O8W O 0.8909(8) 0.3429(7) 0.5720(6) 0.115(3) Uani 0.40 1 d P H 5
H8WA H 0.9454 0.3313 0.5874 0.138 Uiso 0.40 1 d PR H 5
H8WC H 0.9107 0.3483 0.5256 0.138 Uiso 0.40 1 d PR H 5
O9W O 0.5000 1.0000 0.0000 0.0725(19) Uani 0.60 2 d SP I 5
H9WD H 0.5208 1.0160 0.0289 0.087 Uiso 0.30 1 d PR I 5
H9WB H 0.4497 0.9779 0.0245 0.087 Uiso 0.30 1 d PR I 5
S2 S 0.63596(8) 0.69700(7) 0.62475(5) 0.0538(2) Uani 1 1 d . J 5
S1 S 0.35623(8) 0.75035(8) 0.70587(6) 0.0619(3) Uani 1 1 d . J 5
S3 S 0.30280(9) 0.72026(8) 0.59275(6) 0.0650(3) Uani 1 1 d . J 5
S5 S -0.15838(8) 0.49584(8) 0.24902(6) 0.0574(2) Uani 1 1 d . K 5
S4 S 0.01321(10) 0.62178(8) 0.22214(7) 0.0701(3) Uani 1 1 d . K 5
S6 S 0.20923(9) 0.46657(10) 0.21135(6) 0.0710(3) Uani 1 1 d . K 5

loop_
_atom_site_aniso_label
_atom_site_aniso_U_11
_atom_site_aniso_U_22
_atom_site_aniso_U_33
_atom_site_aniso_U_23
_atom_site_aniso_U_13
_atom_site_aniso_U_12
B3 0.069(3) 0.083(4) 0.058(3) -0.012(3) -0.026(2) -0.025(3)
B4 0.075(3) 0.080(4) 0.066(3) -0.019(3) -0.020(3) -0.022(3)
B5 0.066(3) 0.067(3) 0.073(3) -0.016(3) -0.024(3) -0.017(3)
B6 0.062(3) 0.060(3) 0.060(3) -0.002(2) -0.022(2) -0.021(2)
B7 0.073(3) 0.074(3) 0.087(4) -0.017(3) -0.033(3) -0.029(3)
B8 0.071(3) 0.064(3) 0.077(3) -0.010(3) -0.019(3) -0.031(3)
B9 0.080(4) 0.061(3) 0.082(4) -0.008(3) -0.027(3) -0.023(3)
B10 0.078(4) 0.078(4) 0.088(4) -0.026(3) -0.024(3) -0.025(3)
B11 0.089(4) 0.093(4) 0.081(4) -0.027(3) -0.033(3) -0.029(3)
B12 0.078(4) 0.073(4) 0.097(4) -0.026(3) -0.026(3) -0.025(3)
B13 0.063(3) 0.061(3) 0.071(3) -0.009(2) -0.019(2) -0.013(2)
B14 0.092(4) 0.060(3) 0.076(4) 0.001(3) -0.025(3) -0.026(3)
B15 0.075(3) 0.070(3) 0.068(3) 0.005(3) -0.019(3) -0.028(3)
B16 0.060(3) 0.067(3) 0.059(3) -0.007(2) -0.015(2) -0.023(2)
B17 0.069(3) 0.080(3) 0.058(3) -0.003(2) -0.027(2) -0.026(3)
B18 0.060(3) 0.074(3) 0.075(3) 0.000(3) -0.029(3) -0.014(3)
B19 0.077(4) 0.066(3) 0.086(4) 0.007(3) -0.025(3) -0.010(3)
B20 0.087(4) 0.075(4) 0.075(4) 0.007(3) -0.028(3) -0.023(3)
B21 0.092(4) 0.081(4) 0.057(3) 0.002(3) -0.022(3) -0.031(3)
B22 0.087(4) 0.089(4) 0.078(4) 0.015(3) -0.042(3) -0.028(3)
C1 0.058(2) 0.068(3) 0.055(2) -0.0069(19) -0.0196(19) -0.022(2)
C2 0.058(2) 0.063(2) 0.057(2) -0.0048(18) -0.0233(18) -0.0246(19)
C9 0.060(2) 0.059(2) 0.057(2) -0.0054(18) -0.0217(19) -0.0259(19)
C10 0.050(2) 0.071(3) 0.060(2) -0.005(2) -0.0162(19) -0.024(2)
C11 0.077(3) 0.100(4) 0.059(3) -0.007(3) -0.002(2) -0.024(3)
C8 0.051(2) 0.053(2) 0.059(2) -0.0085(18) -0.0184(18) -0.0200(18)
C12 0.0410(19) 0.069(3) 0.060(2) -0.014(2) -0.0130(17) -0.0251(19)
C13 0.119(5) 0.097(4) 0.061(3) -0.003(3) -0.038(3) -0.019(3)
C14 0.056(2) 0.069(3) 0.073(3) 0.011(2) -0.030(2) -0.031(2)
C19 0.064(3) 0.093(4) 0.085(3) 0.031(3) -0.026(3) -0.028(3)
C18 0.083(3) 0.084(3) 0.078(3) 0.026(3) -0.037(3) -0.030(3)
C17 0.079(4) 0.068(3) 0.134(5) 0.015(3) -0.026(3) -0.031(3)
C16 0.084(3) 0.073(3) 0.073(3) -0.006(2) -0.024(3) -0.019(3)
C15 0.062(3) 0.076(3) 0.078(3) 0.004(2) -0.024(2) -0.026(2)
C20 0.123(5) 0.068(3) 0.092(4) 0.008(3) -0.015(4) -0.020(3)
C7 0.073(3) 0.069(3) 0.074(3) 0.011(2) -0.025(2) -0.032(2)
C6 0.080(3) 0.055(2) 0.078(3) 0.008(2) -0.031(2) -0.033(2)
C5 0.079(3) 0.054(2) 0.080(3) -0.004(2) -0.023(3) -0.025(2)
C4 0.068(3) 0.055(2) 0.087(3) 0.003(2) -0.028(3) -0.020(2)
C3 0.079(3) 0.062(3) 0.074(3) 0.008(2) -0.029(3) -0.030(2)
C21 0.062(2) 0.060(2) 0.064(2) -0.005(2) -0.018(2) -0.023(2)
C22 0.054(2) 0.060(2) 0.055(2) -0.0047(18) -0.0204(18) -0.0176(19)
C29 0.065(2) 0.065(2) 0.051(2) 0.0033(18) -0.0243(19) -0.027(2)
C30 0.073(3) 0.073(3) 0.064(3) -0.003(2) -0.027(2) -0.033(2)
C31 0.077(3) 0.084(3) 0.079(3) -0.033(3) 0.006(3) -0.033(3)
C28 0.054(2) 0.069(3) 0.063(2) -0.006(2) -0.0202(19) -0.025(2)
C32 0.053(2) 0.069(3) 0.082(3) -0.008(2) -0.022(2) -0.025(2)
C33 0.082(3) 0.084(3) 0.079(3) -0.024(3) -0.032(3) -0.001(3)
C34 0.049(2) 0.087(3) 0.068(3) -0.003(2) -0.019(2) -0.028(2)
C39 0.066(3) 0.085(3) 0.071(3) -0.006(2) -0.017(2) -0.030(2)
C38 0.067(3) 0.090(3) 0.066(3) -0.005(2) -0.023(2) -0.032(3)
C37 0.051(2) 0.074(3) 0.076(3) 0.019(2) -0.031(2) -0.017(2)
C36 0.085(3) 0.063(3) 0.090(4) 0.013(3) -0.028(3) -0.026(3)
C35 0.073(3) 0.077(3) 0.087(3) -0.002(3) -0.019(3) -0.028(3)
C40 0.083(3) 0.076(3) 0.086(4) 0.020(3) -0.015(3) -0.012(3)
C24 0.090(3) 0.093(4) 0.061(3) -0.003(2) -0.038(2) -0.036(3)
C23 0.091(3) 0.079(3) 0.050(2) 0.000(2) -0.030(2) -0.025(3)
C27 0.067(3) 0.082(3) 0.052(2) 0.003(2) -0.019(2) -0.022(2)
C26 0.072(3) 0.074(3) 0.063(3) 0.010(2) -0.027(2) -0.025(2)
C25 0.070(3) 0.084(3) 0.057(2) 0.006(2) -0.031(2) -0.024(2)
Co1 0.0537(3) 0.0566(3) 0.0624(3) -0.0022(2) -0.0267(3) -0.0227(2)
Co2 0.0500(3) 0.0712(4) 0.0528(3) 0.0004(3) -0.0239(2) -0.0269(3)
N1 0.0509(18) 0.064(2) 0.0601(19) -0.0055(16) -0.0186(15) -0.0194(16)
N2 0.0543(18) 0.070(2) 0.0590(19) -0.0021(16) -0.0198(15) -0.0276(16)
O1 0.0682(19) 0.078(2) 0.077(2) 0.0026(16) -0.0311(16) -0.0325(16)
O2 0.081(2) 0.0729(19) 0.0561(17) -0.0078(14) -0.0146(15) -0.0241(16)
O3 0.0654(18) 0.0741(19) 0.0655(17) -0.0194(15) -0.0206(14) -0.0238(15)
O4 0.0729(19) 0.0672(18) 0.0650(17) -0.0033(14) -0.0244(15) -0.0286(15)
O5 0.073(2) 0.096(2) 0.074(2) -0.0137(18) -0.0248(16) -0.0275(18)
O6 0.0627(17) 0.0656(18) 0.0749(19) 0.0087(15) -0.0260(15) -0.0253(15)
O7 0.078(2) 0.081(2) 0.085(2) -0.0032(17) -0.0347(18) -0.0301(18)
O8 0.092(2) 0.084(2) 0.095(3) -0.0255(19) -0.029(2) -0.023(2)
O9 0.094(3) 0.075(2) 0.098(3) 0.003(2) -0.023(2) -0.017(2)
O10 0.0598(18) 0.088(2) 0.082(2) -0.0177(18) -0.0203(17) -0.0122(17)
O11 0.0538(16) 0.088(2) 0.085(2) 0.0075(17) -0.0279(15) -0.0253(16)
O12 0.0697(19) 0.095(2) 0.076(2) -0.0065(17) -0.0245(16) -0.0332(18)
O1W 0.064(6) 0.085(7) 0.074(7) 0.017(5) -0.027(5) -0.028(5)
O2W 0.092(6) 0.072(5) 0.084(6) 0.001(4) -0.020(5) -0.031(5)
O3W 0.128(11) 0.105(10) 0.102(9) -0.016(8) -0.047(8) -0.042(8)
O4W 0.078(5) 0.107(7) 0.082(6) -0.021(5) -0.026(4) -0.022(5)
O5W 0.073(7) 0.103(9) 0.096(9) -0.026(7) -0.018(6) -0.018(6)
O6W 0.088(8) 0.088(8) 0.078(7) -0.020(6) -0.025(6) -0.024(6)
O7W 0.074(7) 0.070(6) 0.091(8) 0.010(6) -0.024(6) -0.033(5)
O8W 0.096(7) 0.085(7) 0.153(10) -0.027(6) -0.035(7) -0.016(5)
O9W 0.066(4) 0.091(5) 0.061(4) -0.002(4) -0.018(3) -0.033(4)
S2 0.0505(5) 0.0604(6) 0.0581(5) -0.0039(4) -0.0236(4) -0.0224(4)
S1 0.0542(6) 0.0751(7) 0.0559(6) -0.0038(5) -0.0158(5) -0.0251(5)
S3 0.0575(6) 0.0687(7) 0.0700(7) 0.0020(5) -0.0248(5) -0.0246(5)
S5 0.0519(5) 0.0680(6) 0.0610(6) 0.0001(5) -0.0265(5) -0.0260(5)
S4 0.0684(7) 0.0699(7) 0.0728(7) -0.0074(6) -0.0231(6) -0.0240(6)
S6 0.0510(6) 0.0949(9) 0.0664(7) 0.0029(6) -0.0271(5) -0.0246(6)

loop_
_atom_type_symbol
_atom_type_description
_atom_type_scat_dispersion_real
_atom_type_scat_dispersion_imag
_atom_type_scat_source
C C 0.0033 0.0016 'International Tables Vol C Tables 4.2.6.8 and 6.1.1.4'
H H 0.0000 0.0000 'International Tables Vol C Tables 4.2.6.8 and 6.1.1.4'
B B 0.0013 0.0007 'International Tables Vol C Tables 4.2.6.8 and 6.1.1.4'
N N 0.0061 0.0033 'International Tables Vol C Tables 4.2.6.8 and 6.1.1.4'
O O 0.0106 0.0060 'International Tables Vol C Tables 4.2.6.8 and 6.1.1.4'
S S 0.1246 0.1234 'International Tables Vol C Tables 4.2.6.8 and 6.1.1.4'
Co Co 0.3494 0.9721 'International Tables Vol C Tables 4.2.6.8 and 6.1.1.4'

loop_
_geom_angle_atom_site_label_1
_geom_angle_atom_site_label_2
_geom_angle_atom_site_label_3
_geom_angle
C2 B3 B11 103.5(4)
C2 B3 C1 58.0(2)
B11 B3 C1 103.0(4)
C2 B3 B7 58.3(3)
B11 B3 B7 59.2(3)
C1 B3 B7 104.4(3)
C2 B3 B4 104.1(3)
B11 B3 B4 60.8(3)
C1 B3 B4 56.6(3)
B7 B3 B4 108.1(4)
C2 B3 H3A 124.7
B11 B3 H3A 123.8
C1 B3 H3A 125.4
B7 B3 H3A 122.2
B4 B3 H3A 122.4
C1 B4 B5 58.2(3)
C1 B4 B10 103.6(4)
B5 B4 B10 60.9(3)
C1 B4 B11 104.0(4)
B5 B4 B11 108.3(4)
B10 B4 B11 58.7(3)
C1 B4 B3 60.6(3)
B5 B4 B3 109.5(4)
B10 B4 B3 105.8(4)
B11 B4 B3 58.1(3)
C1 B4 H4A 124.7
B5 B4 H4A 120.3
B10 B4 H4A 123.6
B11 B4 H4A 123.5
B3 B4 H4A 121.5
C1 B5 B4 59.6(3)
C1 B5 B10 104.0(4)
B4 B5 B10 60.1(3)
C1 B5 B9 103.4(4)
B4 B5 B9 106.9(4)
B10 B5 B9 58.0(3)
C1 B5 B6 57.9(3)
B4 B5 B6 107.4(4)
B10 B5 B6 104.8(4)
B9 B5 B6 58.8(3)
C1 B5 H5A 124.8
B4 B5 H5A 121.1
B10 B5 H5A 123.9
B9 B5 H5A 123.8
B6 B5 H5A 123.0
C1 B6 C2 59.3(2)
C1 B6 B9 103.7(4)
C2 B6 B9 104.3(3)
C1 B6 B8 106.5(3)
C2 B6 B8 58.0(3)
B9 B6 B8 61.2(3)
C1 B6 B5 57.0(3)
C2 B6 B5 105.2(3)
B9 B6 B5 60.1(3)
B8 B6 B5 109.8(4)
C1 B6 H6A 124.3
C2 B6 H6A 124.3
B9 B6 H6A 123.4
B8 B6 H6A 120.8
B5 B6 H6A 122.0
C2 B7 B11 104.1(4)
C2 B7 B8 58.3(3)
B11 B7 B8 108.0(4)
C2 B7 B12 105.4(4)
B11 B7 B12 58.7(3)
B8 B7 B12 61.8(3)
C2 B7 B3 58.8(3)
B11 B7 B3 59.5(3)
B8 B7 B3 108.0(4)
B12 B7 B3 107.2(4)
C2 B7 H7A 124.8
B11 B7 H7A 123.2
B8 B7 H7A 120.9
B12 B7 H7A 122.1
B3 B7 H7A 121.9
C2 B8 B6 59.5(3)
C2 B8 B7 58.6(3)
B6 B8 B7 108.0(4)
C2 B8 B9 103.8(4)
B6 B8 B9 59.1(3)
B7 B8 B9 106.2(4)
C2 B8 B12 103.5(4)
B6 B8 B12 106.4(4)
B7 B8 B12 59.1(3)
B9 B8 B12 58.8(3)
C2 B8 H8A 124.7
B6 B8 H8A 121.5
B7 B8 H8A 122.0
B9 B8 H8A 123.6
B12 B8 H8A 123.7
B10 B9 B6 108.6(4)
B10 B9 B12 58.9(3)
B6 B9 B12 109.0(4)
B10 B9 B5 60.6(3)
B6 B9 B5 61.1(3)
B12 B9 B5 108.9(4)
B10 B9 B8 108.2(4)
B6 B9 B8 59.7(3)
B12 B9 B8 61.4(3)
B5 B9 B8 109.4(4)
B10 B9 H9A 122.1
B6 B9 H9A 121.2
B12 B9 H9A 121.3
B5 B9 H9A 120.6
B8 B9 H9A 121.1
B9 B10 B12 62.1(3)
B9 B10 B11 108.8(4)
B12 B10 B11 59.7(4)
B9 B10 B4 108.7(4)
B12 B10 B4 110.8(4)
B11 B10 B4 61.9(3)
B9 B10 B5 61.4(3)
B12 B10 B5 112.1(4)
B11 B10 B5 109.2(4)
B4 B10 B5 59.0(3)
B9 B10 H10A 120.8
B12 B10 H10A 119.2
B11 B10 H10A 121.4
B4 B10 H10A 121.0
B5 B10 H10A 120.5
B12 B11 B10 59.7(3)
B12 B11 B7 61.6(3)
B10 B11 B7 108.8(4)
B12 B11 B3 111.0(4)
B10 B11 B3 108.8(4)
B7 B11 B3 61.3(3)
B12 B11 B4 108.8(4)
B10 B11 B4 59.4(3)
B7 B11 B4 109.9(4)
B3 B11 B4 61.1(3)
B12 B11 H11A 120.4
B10 B11 H11A 122.3
B7 B11 H11A 120.3
B3 B11 H11A 120.0
B4 B11 H11A 121.2
B11 B12 B10 60.7(4)
B11 B12 B7 59.7(3)
B10 B12 B7 108.0(4)
B11 B12 B9 107.0(4)
B10 B12 B9 58.9(3)
B7 B12 B9 107.0(4)
B11 B12 B8 106.6(4)
B10 B12 B8 106.9(4)
B7 B12 B8 59.1(3)
B9 B12 B8 59.8(3)
B11 B12 H12A 122.1
B10 B12 H12A 121.8
B7 B12 H12A 122.1
B9 B12 H12A 122.5
B8 B12 H12A 122.7
C22 B13 C21 60.5(3)
C22 B13 B19 105.6(4)
C21 B13 B19 102.3(4)
C22 B13 B18 59.5(3)
C21 B13 B18 106.2(4)
B19 B13 B18 59.8(3)
C22 B13 B14 106.4(4)
C21 B13 B14 55.6(3)
B19 B13 B14 60.2(3)
B18 B13 B14 108.7(4)
C22 B13 H13A 122.2
C21 B13 H13A 125.1
B19 B13 H13A 123.9
B18 B13 H13A 121.2
B14 B13 H13A 122.4
C21 B14 B15 57.7(3)
C21 B14 B20 103.7(4)
B15 B14 B20 61.0(3)
C21 B14 B19 103.0(4)
B15 B14 B19 107.2(4)
B20 B14 B19 58.7(4)
C21 B14 B13 59.3(3)
B15 B14 B13 107.1(4)
B20 B14 B13 105.1(4)
B19 B14 B13 57.7(3)
C21 B14 H14A 125.2
B15 B14 H14A 121.3
B20 B14 H14A 123.3
B19 B14 H14A 123.9
B13 B14 H14A 122.9
C21 B15 B14 58.5(3)
C21 B15 B16 58.7(3)
B14 B15 B16 108.7(4)
C21 B15 B21 104.9(4)
B14 B15 B21 109.3(4)
B16 B15 B21 60.3(3)
C21 B15 B20 103.9(4)
B14 B15 B20 60.4(3)
B16 B15 B20 107.9(4)
B21 B15 B20 60.1(3)
C21 B15 H15A 125.3
B14 B15 H15A 120.7
B16 B15 H15A 121.3
B21 B15 H15A 121.8
B20 B15 H15A 122.7
C21 B16 C22 60.0(3)
C21 B16 B15 56.7(3)
C22 B16 B15 105.6(4)
C21 B16 B21 103.0(4)
C22 B16 B21 104.0(4)
B15 B16 B21 59.9(3)
C21 B16 B17 106.1(4)
C22 B16 B17 58.4(3)
B15 B16 B17 108.1(4)
B21 B16 B17 59.5(3)
C21 B16 H16A 124.4
C22 B16 H16A 123.5
B15 B16 H16A 122.4
B21 B16 H16A 124.2
B17 B16 H16A 121.8
C22 B17 B21 104.2(4)
C22 B17 B22 102.8(4)
B21 B17 B22 58.9(3)
C22 B17 B18 58.1(3)
B21 B17 B18 106.6(4)
B22 B17 B18 59.0(3)
C22 B17 B16 58.9(3)
B21 B17 B16 59.2(3)
B22 B17 B16 105.4(4)
B18 B17 B16 106.8(4)
C22 B17 H17A 125.0
B21 B17 H17A 123.0
B22 B17 H17A 124.2
B18 B17 H17A 122.3
B16 B17 H17A 122.4
C22 B18 B19 102.9(4)
C22 B18 B22 104.6(4)
B19 B18 B22 59.8(4)
C22 B18 B13 57.2(3)
B19 B18 B13 58.6(3)
B22 B18 B13 106.2(4)
C22 B18 B17 59.0(3)
B19 B18 B17 107.8(4)
B22 B18 B17 60.5(3)
B13 B18 B17 106.5(4)
C22 B18 H18A 125.4
B19 B18 H18A 123.2
B22 B18 H18A 122.4
B13 B18 H18A 123.3
B17 B18 H18A 121.3
B13 B19 B20 109.8(4)
B13 B19 B18 61.6(3)
B20 B19 B18 109.1(4)
B13 B19 B22 109.3(4)
B20 B19 B22 58.7(4)
B18 B19 B22 60.7(3)
B13 B19 B14 62.1(3)
B20 B19 B14 60.3(3)
B18 B19 B14 111.7(4)
B22 B19 B14 108.0(4)
B13 B19 H19A 119.9
B20 B19 H19A 121.8
B18 B19 H19A 119.7
B22 B19 H19A 122.4
B14 B19 H19A 120.1
B22 B20 B19 61.2(4)
B22 B20 B14 110.6(4)
B19 B20 B14 61.0(4)
B22 B20 B21 60.6(4)
B19 B20 B21 108.3(4)
B14 B20 B21 107.6(4)
B22 B20 B15 108.9(4)
B19 B20 B15 107.2(4)
B14 B20 B15 58.6(3)
B21 B20 B15 59.7(3)
B22 B20 H20A 119.9
B19 B20 H20A 121.4
B14 B20 H20A 121.2
B21 B20 H20A 122.0
B15 B20 H20A 122.6
B22 B21 B15 107.2(4)
B22 B21 B20 58.1(4)
B15 B21 B20 60.2(3)
B22 B21 B16 108.8(4)
B15 B21 B16 59.8(3)
B20 B21 B16 107.6(4)
B22 B21 B17 61.2(3)
B15 B21 B17 109.6(4)
B20 B21 B17 108.1(4)
B16 B21 B17 61.3(3)
B22 B21 H21A 122.2
B15 B21 H21A 121.5
B20 B21 H21A 122.7
B16 B21 H21A 121.3
B17 B21 H21A 120.2
B20 B22 B19 60.1(4)
B20 B22 B21 61.4(4)
B19 B22 B21 108.1(4)
B20 B22 B18 109.3(4)
B19 B22 B18 59.5(3)
B21 B22 B18 108.8(4)
B20 B22 B17 109.8(4)
B19 B22 B17 107.6(4)
B21 B22 B17 60.0(3)
B18 B22 B17 60.6(3)
B20 B22 H22A 120.3
B19 B22 H22A 122.4
B21 B22 H22A 121.3
B18 B22 H22A 121.2
B17 B22 H22A 121.3
B5 C1 B6 65.1(3)
B5 C1 C2 113.2(3)
B6 C1 C2 61.5(2)
B5 C1 B4 62.2(3)
B6 C1 B4 115.3(4)
C2 C1 B4 110.3(3)
B5 C1 S1 121.9(3)
B6 C1 S1 123.1(3)
C2 C1 S1 119.6(3)
B4 C1 S1 115.5(3)
B5 C1 B3 114.6(3)
B6 C1 B3 112.9(3)
C2 C1 B3 59.4(2)
B4 C1 B3 62.8(3)
S1 C1 B3 111.9(3)
C1 C2 B8 110.0(3)
C1 C2 B7 111.7(3)
B8 C2 B7 63.1(3)
C1 C2 B3 62.7(2)
B8 C2 B3 115.3(3)
B7 C2 B3 62.9(3)
C1 C2 B6 59.2(2)
B8 C2 B6 62.5(3)
B7 C2 B6 114.2(3)
B3 C2 B6 113.8(3)
C1 C2 S2 119.5(3)
B8 C2 S2 122.1(3)
B7 C2 S2 117.7(3)
B3 C2 S2 113.1(3)
B6 C2 S2 121.2(3)
C8 C9 C10 133.7(4)
C8 C9 S2 106.5(3)
C10 C9 S2 118.7(3)
O1 C10 O2 122.0(4)
O1 C10 C9 124.8(4)
O2 C10 C9 113.0(4)
O2 C11 H11C 109.5
O2 C11 H11B 109.5
H11C C11 H11B 109.5
O2 C11 H11D 109.5
H11C C11 H11D 109.5
H11B C11 H11D 109.5
C9 C8 C12 126.1(4)
C9 C8 Co1 104.8(3)
C12 C8 Co1 129.0(3)
O3 C12 O4 124.7(4)
O3 C12 C8 123.2(4)
O4 C12 C8 112.1(3)
O4 C13 H13D 109.5
O4 C13 H13B 109.5
H13D C13 H13B 109.5
O4 C13 H13C 109.5
H13D C13 H13C 109.5
H13B C13 H13C 109.5
C19 C14 C15 119.4(4)
C19 C14 S3 119.5(4)
C15 C14 S3 121.1(3)
C14 C19 C18 118.5(5)
C14 C19 H19 120.7
C18 C19 H19 120.7
C17 C18 C19 122.9(5)
C17 C18 H18 118.6
C19 C18 H18 118.6
C18 C17 C16 116.8(5)
C18 C17 C20 121.9(5)
C16 C17 C20 121.3(5)
C15 C16 C17 121.2(5)
C15 C16 H16 119.4
C17 C16 H16 119.4
C16 C15 C14 121.2(5)
C16 C15 H15 119.4
C14 C15 H15 119.4
C17 C20 H20D 109.5
C17 C20 H20C 109.5
H20D C20 H20C 109.5
C17 C20 H20B 109.5
H20D C20 H20B 109.5
H20C C20 H20B 109.5
C3 C7 C6 107.2(4)
C3 C7 Co1 70.4(3)
C6 C7 Co1 67.7(2)
C3 C7 H7 126.4
C6 C7 H7 126.4
Co1 C7 H7 126.4
C5 C6 C7 108.3(4)
C5 C6 Co1 69.9(3)
C7 C6 Co1 72.4(3)
C5 C6 H6 125.8
C7 C6 H6 125.8
Co1 C6 H6 125.8
C6 C5 C4 107.6(4)
C6 C5 Co1 70.5(3)
C4 C5 Co1 70.9(3)
C6 C5 H5 126.2
C4 C5 H5 126.2
Co1 C5 H5 126.2
C5 C4 C3 108.9(4)
C5 C4 Co1 69.6(3)
C3 C4 Co1 72.0(3)
C5 C4 H4 125.5
C3 C4 H4 125.5
Co1 C4 H4 125.5
C7 C3 C4 107.9(4)
C7 C3 Co1 71.1(3)
C4 C3 Co1 68.7(3)
C7 C3 H3 126.0
C4 C3 H3 126.0
Co1 C3 H3 126.0
B15 C21 B14 63.7(3)
B15 C21 B16 64.6(3)
B14 C21 B16 117.9(4)
B15 C21 C22 113.6(3)
B14 C21 C22 112.7(3)
B16 C21 C22 62.2(3)
B15 C21 B13 116.7(3)
B14 C21 B13 65.1(3)
B16 C21 B13 113.6(3)
C22 C21 B13 58.6(3)
B15 C21 S4 122.1(3)
B14 C21 S4 114.8(3)
B16 C21 S4 120.7(3)
C22 C21 S4 117.9(3)
B13 C21 S4 111.6(3)
B13 C22 C21 60.9(3)
B13 C22 B18 63.3(3)
C21 C22 B18 109.5(3)
B13 C22 B17 114.7(3)
C21 C22 B17 107.8(3)
B18 C22 B17 62.8(3)
B13 C22 B16 111.8(3)
C21 C22 B16 57.9(3)
B18 C22 B16 113.7(3)
B17 C22 B16 62.7(3)
B13 C22 S5 113.9(3)
C21 C22 S5 122.0(3)
B18 C22 S5 117.8(3)
B17 C22 S5 122.4(3)
B16 C22 S5 121.9(3)
C28 C29 C30 130.9(4)
C28 C29 S5 108.3(3)
C30 C29 S5 118.4(3)
O7 C30 O8 125.8(4)
O7 C30 C29 124.1(4)
O8 C30 C29 110.1(4)
O8 C31 H31A 109.5
O8 C31 H31B 109.5
H31A C31 H31B 109.5
O8 C31 H31C 109.5
H31A C31 H31C 109.5
H31B C31 H31C 109.5
C29 C28 C32 128.2(4)
C29 C28 Co2 102.8(3)
C32 C28 Co2 128.5(3)
O9 C32 O10 126.5(5)
O9 C32 C28 124.2(5)
O10 C32 C28 109.3(4)
O10 C33 H33A 109.5
O10 C33 H33B 109.5
H33A C33 H33B 109.5
O10 C33 H33C 109.5
H33A C33 H33C 109.5
H33B C33 H33C 109.5
C35 C34 C39 120.5(5)
C35 C34 S6 119.0(4)
C39 C34 S6 120.2(4)
C34 C39 C38 119.7(5)
C34 C39 H39 120.1
C38 C39 H39 120.1
C39 C38 C37 120.1(5)
C39 C38 H38 119.9
C37 C38 H38 119.9
C38 C37 C36 119.9(4)
C38 C37 C40 117.8(5)
C36 C37 C40 122.1(5)
C35 C36 C37 119.6(5)
C35 C36 H36 120.2
C37 C36 H36 120.2
C34 C35 C36 120.1(5)
C34 C35 H35 119.9
C36 C35 H35 119.9
C37 C40 H40A 109.5
C37 C40 H40B 109.5
H40A C40 H40B 109.5
C37 C40 H40C 109.5
H40A C40 H40C 109.5
H40B C40 H40C 109.5
C25 C24 C23 108.7(5)
C25 C24 Co2 68.7(2)
C23 C24 Co2 72.2(2)
C25 C24 H24 125.6
C23 C24 H24 125.6
Co2 C24 H24 125.6
C24 C23 C27 105.5(4)
C24 C23 Co2 68.2(3)
C27 C23 Co2 66.5(2)
C24 C23 H23 127.2
C27 C23 H23 127.2
Co2 C23 H23 127.2
C26 C27 C23 109.1(4)
C26 C27 Co2 71.1(3)
C23 C27 Co2 73.5(3)
C26 C27 H27 125.4
C23 C27 H27 125.4
Co2 C27 H27 125.4
C27 C26 C25 107.7(5)
C27 C26 Co2 69.3(3)
C25 C26 Co2 69.0(3)
C27 C26 H26 126.2
C25 C26 H26 126.2
Co2 C26 H26 126.2
C24 C25 C26 108.7(4)
C24 C25 Co2 71.9(3)
C26 C25 Co2 70.8(2)
C24 C25 H25 125.6
C26 C25 H25 125.6
Co2 C25 H25 125.6
C8 Co1 N1 94.37(15)
C8 Co1 C5 92.69(18)
N1 Co1 C5 140.43(17)
C8 Co1 C6 114.44(18)
N1 Co1 C6 103.25(17)
C5 Co1 C6 39.62(18)
C8 Co1 C4 108.43(18)
N1 Co1 C4 157.13(17)
C5 Co1 C4 39.55(18)
C6 Co1 C4 66.03(18)
C8 Co1 C3 146.74(18)
N1 Co1 C3 118.39(17)
C5 Co1 C3 66.34(19)
C6 Co1 C3 65.99(18)
C4 Co1 C3 39.28(18)
C8 Co1 C7 154.34(18)
N1 Co1 C7 93.19(17)
C5 Co1 C7 66.44(19)
C6 Co1 C7 39.90(17)
C4 Co1 C7 65.41(19)
C3 Co1 C7 38.48(17)
C8 Co1 S2 71.61(11)
N1 Co1 S2 94.97(10)
C5 Co1 S2 124.11(14)
C6 Co1 S2 160.02(13)
C4 Co1 S2 94.02(13)
C3 Co1 S2 98.19(13)
C7 Co1 S2 132.01(13)
C28 Co2 N2 94.80(16)
C28 Co2 C25 104.73(19)
N2 Co2 C25 109.79(16)
C28 Co2 C27 113.90(19)
N2 Co2 C27 151.12(18)
C25 Co2 C27 67.26(18)
C28 Co2 C26 90.78(19)
N2 Co2 C26 149.56(16)
C25 Co2 C26 40.16(18)
C27 Co2 C26 39.59(17)
C28 Co2 C24 142.95(19)
N2 Co2 C24 92.23(18)
C25 Co2 C24 39.34(18)
C27 Co2 C24 67.1(2)
C26 Co2 C24 66.5(2)
C28 Co2 C23 153.76(19)
N2 Co2 C23 111.42(17)
C25 Co2 C23 66.48(19)
C27 Co2 C23 39.99(18)
C26 Co2 C23 66.33(19)
C24 Co2 C23 39.62(18)
C28 Co2 S5 72.02(12)
N2 Co2 S5 95.46(10)
C25 Co2 S5 154.75(14)
C27 Co2 S5 90.73(13)
C26 Co2 S5 114.68(13)
C24 Co2 S5 143.29(15)
C23 Co2 S5 104.96(13)
S3 N1 S1 115.08(19)
S3 N1 Co1 120.58(19)
S1 N1 Co1 110.90(17)
S6 N2 S4 113.9(2)
S6 N2 Co2 122.14(19)
S4 N2 Co2 113.14(18)
C10 O2 C11 115.3(4)
C12 O4 C13 116.8(3)
C30 O8 C31 115.1(4)
C32 O10 C33 116.1(4)
H1WA O1W H1WC 109.5
H1WC O2W H2WD 115.0
H1WC O2W H2WA 130.7
H2WD O2W H2WA 109.5
H2WD O3W H3WD 134.6
H2WD O3W H3WA 107.8
H3WD O3W H3WA 109.5
H4WA O4W H4WC 109.5
H4WA O4W H9WB 98.7
H4WC O4W H9WB 133.5
H4WC O5W H5WD 108.3
H4WC O5W H5WA 140.1
H5WD O5W H5WA 109.5
H6WA O6W H6WC 109.5
H7WB O7W H7WC 109.8
H8WA O8W H8WC 109.5
H9WD O9W H9WB 109.5
C9 S2 C2 105.36(18)
C9 S2 Co1 76.95(13)
C2 S2 Co1 114.69(13)
N1 S1 C1 101.26(18)
O5 S3 O6 116.6(2)
O5 S3 N1 107.52(18)
O6 S3 N1 110.27(18)
O5 S3 C14 109.2(2)
O6 S3 C14 106.09(19)
N1 S3 C14 106.82(18)
C29 S5 C22 106.39(19)
C29 S5 Co2 76.85(13)
C22 S5 Co2 114.54(13)
N2 S4 C21 102.76(18)
O11 S6 O12 117.8(2)
O11 S6 N2 105.96(18)
O12 S6 N2 108.18(19)
O11 S6 C34 109.8(2)
O12 S6 C34 107.4(2)
N2 S6 C34 107.15(18)

loop_
_geom_bond_atom_site_label_1
_geom_bond_atom_site_label_2
_geom_bond_distance
B3 C2 1.741(6)
B3 B11 1.779(8)
B3 C1 1.797(6)
B3 B7 1.811(8)
B3 B4 1.834(8)
B3 H3A 1.1000
B4 C1 1.721(6)
B4 B5 1.766(7)
B4 B10 1.787(9)
B4 B11 1.830(8)
B4 H4A 1.1000
B5 C1 1.696(7)
B5 B10 1.802(7)
B5 B9 1.816(8)
B5 B6 1.833(7)
B5 H5A 1.1000
B6 C1 1.713(6)
B6 C2 1.752(6)
B6 B9 1.791(7)
B6 B8 1.804(7)
B6 H6A 1.1000
B7 C2 1.730(6)
B7 B11 1.774(8)
B7 B8 1.808(8)
B7 B12 1.809(8)
B7 H7A 1.1000
B8 C2 1.724(6)
B8 B9 1.830(8)
B8 B12 1.858(8)
B8 H8A 1.1000
B9 B10 1.755(8)
B9 B12 1.812(8)
B9 H9A 1.1000
B10 B12 1.756(8)
B10 B11 1.773(8)
B10 H10A 1.1000
B11 B12 1.755(9)
B11 H11A 1.1000
B12 H12A 1.1000
B13 C22 1.684(7)
B13 C21 1.724(7)
B13 B19 1.739(8)
B13 B18 1.792(8)
B13 B14 1.819(8)
B13 H13A 1.1000
B14 C21 1.656(7)
B14 B15 1.741(8)
B14 B20 1.774(8)
B14 B19 1.787(9)
B14 H14A 1.1000
B15 C21 1.641(7)
B15 B16 1.774(7)
B15 B21 1.774(8)
B15 B20 1.783(8)
B15 H15A 1.1000
B16 C21 1.678(6)
B16 C22 1.753(6)
B16 B21 1.782(7)
B16 B17 1.819(7)
B16 H16A 1.1000
B17 C22 1.744(6)
B17 B21 1.786(8)
B17 B22 1.808(8)
B17 B18 1.810(8)
B17 H17A 1.1000
B18 C22 1.728(6)
B18 B19 1.759(9)
B18 B22 1.780(8)
B18 H18A 1.1000
B19 B20 1.746(9)
B19 B22 1.764(9)
B19 H19A 1.1000
B20 B22 1.721(9)
B20 B21 1.780(9)
B20 H20A 1.1000
B21 B22 1.766(9)
B21 H21A 1.1000
B22 H22A 1.1000
C1 C2 1.715(6)
C1 S1 1.780(4)
C2 S2 1.803(4)
C9 C8 1.350(5)
C9 C10 1.460(6)
C9 S2 1.783(4)
C10 O1 1.218(5)
C10 O2 1.349(5)
C11 O2 1.457(6)
C11 H11C 0.9600
C11 H11B 0.9600
C11 H11D 0.9600
C8 C12 1.479(5)
C8 Co1 1.916(4)
C12 O3 1.219(5)
C12 O4 1.320(5)
C13 O4 1.463(5)
C13 H13D 0.9600
C13 H13B 0.9600
C13 H13C 0.9600
C14 C19 1.382(6)
C14 C15 1.388(6)
C14 S3 1.744(4)
C19 C18 1.413(7)
C19 H19 0.9300
C18 C17 1.373(7)
C18 H18 0.9300
C17 C16 1.409(7)
C17 C20 1.509(7)
C16 C15 1.369(6)
C16 H16 0.9300
C15 H15 0.9300
C20 H20D 0.9600
C20 H20C 0.9600
C20 H20B 0.9600
C7 C3 1.388(6)
C7 C6 1.421(6)
C7 Co1 2.111(4)
C7 H7 0.9800
C6 C5 1.387(6)
C6 Co1 2.050(4)
C6 H6 0.9800
C5 C4 1.387(6)
C5 Co1 2.042(4)
C5 H5 0.9800
C4 C3 1.399(7)
C4 Co1 2.059(4)
C4 H4 0.9800
C3 Co1 2.101(4)
C3 H3 0.9800
C21 C22 1.716(6)
C21 S4 1.819(4)
C22 S5 1.789(4)
C29 C28 1.349(5)
C29 C30 1.514(6)
C29 S5 1.761(4)
C30 O7 1.173(5)
C30 O8 1.358(6)
C31 O8 1.452(6)
C31 H31A 0.9600
C31 H31B 0.9600
C31 H31C 0.9600
C28 C32 1.490(6)
C28 Co2 1.931(4)
C32 O9 1.166(5)
C32 O10 1.335(5)
C33 O10 1.471(5)
C33 H33A 0.9600
C33 H33B 0.9600
C33 H33C 0.9600
C34 C35 1.385(7)
C34 C39 1.388(6)
C34 S6 1.742(5)
C39 C38 1.389(6)
C39 H39 0.9300
C38 C37 1.394(6)
C38 H38 0.9300
C37 C36 1.397(7)
C37 C40 1.559(6)
C36 C35 1.392(7)
C36 H36 0.9300
C35 H35 0.9300
C40 H40A 0.9600
C40 H40B 0.9600
C40 H40C 0.9600
C24 C25 1.389(7)
C24 C23 1.431(7)
C24 Co2 2.084(4)
C24 H24 0.9800
C23 C27 1.432(7)
C23 Co2 2.137(5)
C23 H23 0.9800
C27 C26 1.392(6)
C27 Co2 2.043(4)
C27 H27 0.9800
C26 C25 1.411(6)
C26 Co2 2.066(4)
C26 H26 0.9800
C25 Co2 2.043(4)
C25 H25 0.9800
Co1 N1 1.973(3)
Co1 S2 2.3532(11)
Co2 N2 1.943(3)
Co2 S5 2.3397(10)
N1 S3 1.632(3)
N1 S1 1.665(3)
N2 S6 1.658(3)
N2 S4 1.670(4)
O5 S3 1.436(3)
O6 S3 1.456(3)
O11 S6 1.437(3)
O12 S6 1.443(3)
O1W H1WA 0.8500
O1W H1WC 0.8500
O2W H1WC 0.9048
O2W H2WD 0.8500
O2W H2WA 0.8500
O3W H2WD 1.0017
O3W H3WD 0.8500
O3W H3WA 0.8501
O4W H4WA 0.8500
O4W H4WC 0.8501
O4W H9WB 1.2736
O5W H4WC 1.2622
O5W H5WD 0.8500
O5W H5WA 0.8500
O6W H6WA 0.8501
O6W H6WC 0.8500
O7W H7WB 0.8501
O7W H7WC 0.8499
O8W H8WA 0.8499
O8W H8WC 0.8500
O9W H9WD 0.8500
O9W H9WB 0.8499

loop_
_geom_torsion_atom_site_label_1
_geom_torsion_atom_site_label_2
_geom_torsion_atom_site_label_3
_geom_torsion_atom_site_label_4
_geom_torsion
C2 B3 B4 C1 34.8(3)
B11 B3 B4 C1 132.6(4)
B7 B3 B4 C1 95.6(4)
C2 B3 B4 B5 2.1(5)
B11 B3 B4 B5 99.8(5)
C1 B3 B4 B5 -32.8(3)
B7 B3 B4 B5 62.8(5)
C2 B3 B4 B10 -62.1(4)
B11 B3 B4 B10 35.6(4)
C1 B3 B4 B10 -97.0(4)
B7 B3 B4 B10 -1.4(4)
C2 B3 B4 B11 -97.8(4)
C1 B3 B4 B11 -132.6(4)
B7 B3 B4 B11 -37.0(4)
B10 B4 B5 C1 131.4(4)
B11 B4 B5 C1 95.4(4)
B3 B4 B5 C1 33.7(3)
C1 B4 B5 B10 -131.4(4)
B11 B4 B5 B10 -36.0(4)
B3 B4 B5 B10 -97.7(4)
C1 B4 B5 B9 -95.8(4)
B10 B4 B5 B9 35.6(4)
B11 B4 B5 B9 -0.4(5)
B3 B4 B5 B9 -62.1(5)
C1 B4 B5 B6 -34.0(3)
B10 B4 B5 B6 97.4(4)
B11 B4 B5 B6 61.4(5)
B3 B4 B5 B6 -0.3(5)
B4 B5 B6 C1 34.7(3)
B10 B5 B6 C1 97.4(4)
B9 B5 B6 C1 134.3(4)
C1 B5 B6 C2 -36.3(3)
B4 B5 B6 C2 -1.6(5)
B10 B5 B6 C2 61.1(4)
B9 B5 B6 C2 98.0(4)
C1 B5 B6 B9 -134.3(4)
B4 B5 B6 B9 -99.6(4)
B10 B5 B6 B9 -36.9(4)
C1 B5 B6 B8 -97.2(4)
B4 B5 B6 B8 -62.5(5)
B10 B5 B6 B8 0.2(5)
B9 B5 B6 B8 37.1(4)
B11 B3 B7 C2 -133.4(4)
C1 B3 B7 C2 -36.6(3)
B4 B3 B7 C2 -95.7(3)
C2 B3 B7 B11 133.4(4)
C1 B3 B7 B11 96.7(4)
B4 B3 B7 B11 37.7(4)
C2 B3 B7 B8 32.7(3)
B11 B3 B7 B8 -100.7(4)
C1 B3 B7 B8 -4.0(5)
B4 B3 B7 B8 -63.0(4)
C2 B3 B7 B12 97.9(4)
B11 B3 B7 B12 -35.5(4)
C1 B3 B7 B12 61.2(4)
B4 B3 B7 B12 2.2(5)
C1 B6 B8 C2 35.7(3)
B9 B6 B8 C2 132.6(4)
B5 B6 B8 C2 95.9(4)
C1 B6 B8 B7 1.6(5)
C2 B6 B8 B7 -34.1(3)
B9 B6 B8 B7 98.5(4)
B5 B6 B8 B7 61.8(4)
C1 B6 B8 B9 -96.9(4)
C2 B6 B8 B9 -132.6(4)
B5 B6 B8 B9 -36.7(4)
C1 B6 B8 B12 -60.5(4)
C2 B6 B8 B12 -96.2(4)
B9 B6 B8 B12 36.3(4)
B5 B6 B8 B12 -0.3(5)
B11 B7 B8 C2 -95.8(4)
B12 B7 B8 C2 -133.2(4)
B3 B7 B8 C2 -32.9(3)
C2 B7 B8 B6 34.5(3)
B11 B7 B8 B6 -61.3(5)
B12 B7 B8 B6 -98.7(4)
B3 B7 B8 B6 1.6(5)
C2 B7 B8 B9 96.6(4)
B11 B7 B8 B9 0.8(5)
B12 B7 B8 B9 -36.6(4)
B3 B7 B8 B9 63.7(4)
C2 B7 B8 B12 133.2(4)
B11 B7 B8 B12 37.4(4)
B3 B7 B8 B12 100.3(4)
C1 B6 B9 B10 0.8(5)
C2 B6 B9 B10 -60.6(4)
B8 B6 B9 B10 -100.7(4)
B5 B6 B9 B10 38.9(4)
C1 B6 B9 B12 63.4(4)
C2 B6 B9 B12 2.1(5)
B8 B6 B9 B12 -38.1(4)
B5 B6 B9 B12 101.6(4)
C1 B6 B9 B5 -38.2(3)
C2 B6 B9 B5 -99.5(4)
B8 B6 B9 B5 -139.6(4)
C1 B6 B9 B8 101.5(3)
C2 B6 B9 B8 40.1(3)
B5 B6 B9 B8 139.6(4)
C1 B5 B9 B10 -98.3(4)
B4 B5 B9 B10 -36.5(4)
B6 B5 B9 B10 -136.9(4)
C1 B5 B9 B6 38.5(3)
B4 B5 B9 B6 100.4(4)
B10 B5 B9 B6 136.9(4)
C1 B5 B9 B12 -63.2(4)
B4 B5 B9 B12 -1.4(5)
B10 B5 B9 B12 35.1(4)
B6 B5 B9 B12 -101.8(4)
C1 B5 B9 B8 2.1(5)
B4 B5 B9 B8 64.0(5)
B10 B5 B9 B8 100.5(4)
B6 B5 B9 B8 -36.4(3)
C2 B8 B9 B10 60.5(4)
B6 B8 B9 B10 101.3(4)
B7 B8 B9 B10 -0.3(5)
B12 B8 B9 B10 -37.1(4)
C2 B8 B9 B6 -40.8(3)
B7 B8 B9 B6 -101.6(4)
B12 B8 B9 B6 -138.4(4)
C2 B8 B9 B12 97.6(4)
B6 B8 B9 B12 138.4(4)
B7 B8 B9 B12 36.8(4)
C2 B8 B9 B5 -3.8(5)
B6 B8 B9 B5 37.0(3)
B7 B8 B9 B5 -64.7(4)
B12 B8 B9 B5 -101.4(4)
B6 B9 B10 B12 101.4(4)
B5 B9 B10 B12 140.6(4)
B8 B9 B10 B12 38.1(4)
B6 B9 B10 B11 63.0(5)
B12 B9 B10 B11 -38.4(4)
B5 B9 B10 B11 102.2(4)
B8 B9 B10 B11 -0.3(5)
B6 B9 B10 B4 -2.8(5)
B12 B9 B10 B4 -104.2(5)
B5 B9 B10 B4 36.4(4)
B8 B9 B10 B4 -66.1(5)
B6 B9 B10 B5 -39.2(4)
B12 B9 B10 B5 -140.6(4)
B8 B9 B10 B5 -102.5(4)
C1 B4 B10 B9 3.5(5)
B5 B4 B10 B9 -37.4(4)
B11 B4 B10 B9 101.8(4)
B3 B4 B10 B9 66.4(5)
C1 B4 B10 B12 -62.9(5)
B5 B4 B10 B12 -103.9(4)
B11 B4 B10 B12 35.3(4)
B3 B4 B10 B12 0.0(5)
C1 B4 B10 B11 -98.3(4)
B5 B4 B10 B11 -139.2(4)
B3 B4 B10 B11 -35.4(3)
C1 B4 B10 B5 41.0(3)
B11 B4 B10 B5 139.2(4)
B3 B4 B10 B5 103.9(4)
C1 B5 B10 B9 97.2(4)
B4 B5 B10 B9 139.0(4)
B6 B5 B10 B9 37.2(3)
C1 B5 B10 B12 59.9(5)
B4 B5 B10 B12 101.7(5)
B9 B5 B10 B12 -37.3(4)
B6 B5 B10 B12 0.0(5)
C1 B5 B10 B11 -4.2(5)
B4 B5 B10 B11 37.6(4)
B9 B5 B10 B11 -101.4(5)
B6 B5 B10 B11 -64.2(5)
C1 B5 B10 B4 -41.8(3)
B9 B5 B10 B4 -139.0(4)
B6 B5 B10 B4 -101.8(4)
B9 B10 B11 B12 39.5(4)
B4 B10 B11 B12 141.2(4)
B5 B10 B11 B12 104.9(4)
B9 B10 B11 B7 0.8(6)
B12 B10 B11 B7 -38.7(4)
B4 B10 B11 B7 102.5(4)
B5 B10 B11 B7 66.2(5)
B9 B10 B11 B3 -64.3(5)
B12 B10 B11 B3 -103.9(4)
B4 B10 B11 B3 37.4(4)
B5 B10 B11 B3 1.0(6)
B9 B10 B11 B4 -101.7(4)
B12 B10 B11 B4 -141.2(4)
B5 B10 B11 B4 -36.3(4)
C2 B7 B11 B12 -99.6(4)
B8 B7 B11 B12 -38.9(4)
B3 B7 B11 B12 -139.5(4)
C2 B7 B11 B10 -61.8(5)
B8 B7 B11 B10 -1.0(5)
B12 B7 B11 B10 37.8(4)
B3 B7 B11 B10 -101.7(4)
C2 B7 B11 B3 39.9(3)
B8 B7 B11 B3 100.7(4)
B12 B7 B11 B3 139.5(4)
C2 B7 B11 B4 1.6(5)
B8 B7 B11 B4 62.4(5)
B12 B7 B11 B4 101.2(5)
B3 B7 B11 B4 -38.3(4)
C2 B3 B11 B12 -1.7(5)
C1 B3 B11 B12 -61.5(5)
B7 B3 B11 B12 37.7(4)
B4 B3 B11 B12 -100.5(4)
C2 B3 B11 B10 62.1(5)
C1 B3 B11 B10 2.4(5)
B7 B3 B11 B10 101.6(5)
B4 B3 B11 B10 -36.6(4)
C2 B3 B11 B7 -39.5(3)
C1 B3 B11 B7 -99.2(4)
B4 B3 B11 B7 -138.3(4)
C2 B3 B11 B4 98.8(4)
C1 B3 B11 B4 39.1(3)
B7 B3 B11 B4 138.3(4)
C1 B4 B11 B12 62.8(5)
B5 B4 B11 B12 2.1(5)
B10 B4 B11 B12 -34.8(4)
B3 B4 B11 B12 104.2(4)
C1 B4 B11 B10 97.6(4)
B5 B4 B11 B10 36.9(4)
B3 B4 B11 B10 139.0(4)
C1 B4 B11 B7 -3.0(5)
B5 B4 B11 B7 -63.7(5)
B10 B4 B11 B7 -100.6(5)
B3 B4 B11 B7 38.4(4)
C1 B4 B11 B3 -41.4(3)
B5 B4 B11 B3 -102.1(4)
B10 B4 B11 B3 -139.0(4)
B7 B11 B12 B10 137.7(4)
B3 B11 B12 B10 100.1(4)
B4 B11 B12 B10 34.7(4)
B10 B11 B12 B7 -137.7(4)
B3 B11 B12 B7 -37.6(4)
B4 B11 B12 B7 -103.0(4)
B10 B11 B12 B9 -37.7(4)
B7 B11 B12 B9 100.1(4)
B3 B11 B12 B9 62.5(5)
B4 B11 B12 B9 -2.9(5)
B10 B11 B12 B8 -100.4(4)
B7 B11 B12 B8 37.3(3)
B3 B11 B12 B8 -0.3(5)
B4 B11 B12 B8 -65.7(5)
B9 B10 B12 B11 -137.0(4)
B4 B10 B12 B11 -36.2(4)
B5 B10 B12 B11 -100.0(5)
B9 B10 B12 B7 -99.4(4)
B11 B10 B12 B7 37.7(4)
B4 B10 B12 B7 1.4(5)
B5 B10 B12 B7 -62.4(5)
B11 B10 B12 B9 137.0(4)
B4 B10 B12 B9 100.8(4)
B5 B10 B12 B9 37.0(4)
B9 B10 B12 B8 -37.1(4)
B11 B10 B12 B8 99.9(4)
B4 B10 B12 B8 63.7(5)
B5 B10 B12 B8 -0.2(6)
C2 B7 B12 B11 97.4(4)
B8 B7 B12 B11 137.4(4)
B3 B7 B12 B11 35.8(3)
C2 B7 B12 B10 59.3(5)
B11 B7 B12 B10 -38.1(4)
B8 B7 B12 B10 99.3(4)
B3 B7 B12 B10 -2.2(5)
C2 B7 B12 B9 -2.8(5)
B11 B7 B12 B9 -100.2(4)
B8 B7 B12 B9 37.2(4)
B3 B7 B12 B9 -64.3(5)
C2 B7 B12 B8 -40.0(3)
B11 B7 B12 B8 -137.4(4)
B3 B7 B12 B8 -101.6(4)
B10 B9 B12 B11 38.4(4)
B6 B9 B12 B11 -62.3(5)
B5 B9 B12 B11 2.7(5)
B8 B9 B12 B11 -99.6(4)
B6 B9 B12 B10 -100.7(4)
B5 B9 B12 B10 -35.7(4)
B8 B9 B12 B10 -138.1(4)
B10 B9 B12 B7 101.2(5)
B6 B9 B12 B7 0.4(5)
B5 B9 B12 B7 65.4(5)
B8 B9 B12 B7 -36.9(4)
B10 B9 B12 B8 138.1(4)
B6 B9 B12 B8 37.3(4)
B5 B9 B12 B8 102.3(4)
C2 B8 B12 B11 2.2(5)
B6 B8 B12 B11 64.0(5)
B7 B8 B12 B11 -37.6(4)
B9 B8 B12 B11 100.4(4)
C2 B8 B12 B10 -61.4(5)
B6 B8 B12 B10 0.3(5)
B7 B8 B12 B10 -101.2(5)
B9 B8 B12 B10 36.7(4)
C2 B8 B12 B7 39.8(3)
B6 B8 B12 B7 101.5(4)
B9 B8 B12 B7 138.0(4)
C2 B8 B12 B9 -98.2(4)
B6 B8 B12 B9 -36.4(4)
B7 B8 B12 B9 -138.0(4)
C22 B13 B14 C21 -34.5(3)
B19 B13 B14 C21 -133.4(4)
B18 B13 B14 C21 -97.2(4)
C22 B13 B14 B15 -1.0(5)
C21 B13 B14 B15 33.5(3)
B19 B13 B14 B15 -99.9(5)
B18 B13 B14 B15 -63.7(5)
C22 B13 B14 B20 62.7(4)
C21 B13 B14 B20 97.2(4)
B19 B13 B14 B20 -36.2(4)
B18 B13 B14 B20 0.0(5)
C22 B13 B14 B19 98.9(4)
C21 B13 B14 B19 133.4(4)
B18 B13 B14 B19 36.2(4)
B20 B14 B15 C21 -132.2(4)
B19 B14 B15 C21 -94.8(4)
B13 B14 B15 C21 -34.2(3)
C21 B14 B15 B16 31.8(4)
B20 B14 B15 B16 -100.4(4)
B19 B14 B15 B16 -63.0(5)
B13 B14 B15 B16 -2.4(5)
C21 B14 B15 B21 96.0(4)
B20 B14 B15 B21 -36.2(4)
B19 B14 B15 B21 1.2(5)
B13 B14 B15 B21 61.8(5)
C21 B14 B15 B20 132.2(4)
B19 B14 B15 B20 37.4(4)
B13 B14 B15 B20 98.0(5)
B14 B15 B16 C21 -31.7(4)
B21 B15 B16 C21 -133.8(4)
B20 B15 B16 C21 -95.7(4)
C21 B15 B16 C22 36.4(3)
B14 B15 B16 C22 4.6(5)
B21 B15 B16 C22 -97.4(4)
B20 B15 B16 C22 -59.4(4)
C21 B15 B16 B21 133.8(4)
B14 B15 B16 B21 102.0(4)
B20 B15 B16 B21 38.0(4)
C21 B15 B16 B17 97.7(4)
B14 B15 B16 B17 65.9(5)
B21 B15 B16 B17 -36.1(4)
B20 B15 B16 B17 1.9(5)
C21 B16 B17 C22 -38.0(3)
B15 B16 B17 C22 -97.6(4)
B21 B16 B17 C22 -133.9(4)
C21 B16 B17 B21 95.8(4)
C22 B16 B17 B21 133.9(4)
B15 B16 B17 B21 36.3(4)
C21 B16 B17 B22 57.8(4)
C22 B16 B17 B22 95.8(4)
B15 B16 B17 B22 -1.7(5)
B21 B16 B17 B22 -38.0(4)
C21 B16 B17 B18 -3.8(5)
C22 B16 B17 B18 34.2(3)
B15 B16 B17 B18 -63.3(4)
B21 B16 B17 B18 -99.6(4)
C21 B13 B18 C22 39.9(3)
B19 B13 B18 C22 134.9(4)
B14 B13 B18 C22 98.4(4)
C22 B13 B18 B19 -134.9(4)
C21 B13 B18 B19 -95.0(4)
B14 B13 B18 B19 -36.4(4)
C22 B13 B18 B22 -97.1(4)
C21 B13 B18 B22 -57.2(4)
B19 B13 B18 B22 37.7(4)
B14 B13 B18 B22 1.3(5)
C22 B13 B18 B17 -33.8(3)
C21 B13 B18 B17 6.1(5)
B19 B13 B18 B17 101.0(4)
B14 B13 B18 B17 64.6(4)
B21 B17 B18 C22 -96.7(4)
B22 B17 B18 C22 -132.6(4)
B16 B17 B18 C22 -34.5(3)
C22 B17 B18 B19 94.7(4)
B21 B17 B18 B19 -2.0(5)
B22 B17 B18 B19 -37.9(4)
B16 B17 B18 B19 60.2(4)
C22 B17 B18 B22 132.6(4)
B21 B17 B18 B22 36.0(4)
B16 B17 B18 B22 98.1(4)
C22 B17 B18 B13 33.1(3)
B21 B17 B18 B13 -63.6(4)
B22 B17 B18 B13 -99.6(4)
B16 B17 B18 B13 -1.5(5)
C22 B13 B19 B20 -62.3(5)
C21 B13 B19 B20 0.2(5)
B18 B13 B19 B20 -101.6(5)
B14 B13 B19 B20 38.0(4)
C22 B13 B19 B18 39.4(4)
C21 B13 B19 B18 101.8(4)
B14 B13 B19 B18 139.6(4)
C22 B13 B19 B22 0.5(6)
C21 B13 B19 B22 62.9(5)
B18 B13 B19 B22 -38.9(4)
B14 B13 B19 B22 100.7(5)
C22 B13 B19 B14 -100.3(4)
C21 B13 B19 B14 -37.8(4)
B18 B13 B19 B14 -139.6(4)
C22 B18 B19 B13 -37.7(3)
B22 B18 B19 B13 -137.2(4)
B17 B18 B19 B13 -98.9(4)
C22 B18 B19 B20 65.1(5)
B22 B18 B19 B20 -34.4(4)
B13 B18 B19 B20 102.8(5)
B17 B18 B19 B20 3.8(5)
C22 B18 B19 B22 99.5(4)
B13 B18 B19 B22 137.2(4)
B17 B18 B19 B22 38.2(4)
C22 B18 B19 B14 0.4(5)
B22 B18 B19 B14 -99.1(5)
B13 B18 B19 B14 38.0(4)
B17 B18 B19 B14 -60.9(5)
C21 B14 B19 B13 39.9(4)
B15 B14 B19 B13 99.7(4)
B20 B14 B19 B13 138.2(4)
C21 B14 B19 B20 -98.3(4)
B15 B14 B19 B20 -38.4(4)
B13 B14 B19 B20 -138.2(4)
C21 B14 B19 B18 2.0(6)
B15 B14 B19 B18 61.9(5)
B20 B14 B19 B18 100.3(5)
B13 B14 B19 B18 -37.8(4)
C21 B14 B19 B22 -62.9(5)
B15 B14 B19 B22 -3.0(5)
B20 B14 B19 B22 35.4(4)
B13 B14 B19 B22 -102.7(4)
B13 B19 B20 B22 101.0(5)
B18 B19 B20 B22 35.2(4)
B14 B19 B20 B22 139.8(4)
B13 B19 B20 B14 -38.8(4)
B18 B19 B20 B14 -104.6(4)
B22 B19 B20 B14 -139.8(4)
B13 B19 B20 B21 61.6(6)
B18 B19 B20 B21 -4.2(6)
B22 B19 B20 B21 -39.4(4)
B14 B19 B20 B21 100.4(4)
B13 B19 B20 B15 -1.4(6)
B18 B19 B20 B15 -67.3(5)
B22 B19 B20 B15 -102.5(5)
B14 B19 B20 B15 37.4(4)
C21 B14 B20 B22 59.9(5)
B15 B14 B20 B22 100.1(5)
B19 B14 B20 B22 -37.1(4)
B13 B14 B20 B22 -1.4(5)
C21 B14 B20 B19 97.1(4)
B15 B14 B20 B19 137.2(4)
B13 B14 B20 B19 35.7(4)
C21 B14 B20 B21 -4.5(5)
B15 B14 B20 B21 35.7(4)
B19 B14 B20 B21 -101.6(5)
B13 B14 B20 B21 -65.8(5)
C21 B14 B20 B15 -40.1(4)
B19 B14 B20 B15 -137.2(4)
B13 B14 B20 B15 -101.5(4)
C21 B15 B20 B22 -62.5(5)
B14 B15 B20 B22 -103.1(5)
B16 B15 B20 B22 -1.4(6)
B21 B15 B20 B22 36.8(4)
C21 B15 B20 B19 2.1(5)
B14 B15 B20 B19 -38.5(4)
B16 B15 B20 B19 63.3(5)
B21 B15 B20 B19 101.5(5)
C21 B15 B20 B14 40.6(4)
B16 B15 B20 B14 101.8(4)
B21 B15 B20 B14 139.9(4)
C21 B15 B20 B21 -99.3(4)
B14 B15 B20 B21 -139.9(4)
B16 B15 B20 B21 -38.1(4)
C21 B15 B21 B22 62.4(5)
B14 B15 B21 B22 1.1(5)
B16 B15 B21 B22 102.1(4)
B20 B15 B21 B22 -35.3(4)
C21 B15 B21 B20 97.7(4)
B14 B15 B21 B20 36.4(4)
B16 B15 B21 B20 137.4(4)
C21 B15 B21 B16 -39.7(3)
B14 B15 B21 B16 -101.0(4)
B20 B15 B21 B16 -137.4(4)
C21 B15 B21 B17 -2.4(5)
B14 B15 B21 B17 -63.8(5)
B16 B15 B21 B17 37.3(4)
B20 B15 B21 B17 -100.1(4)
B19 B20 B21 B22 39.7(4)
B14 B20 B21 B22 104.2(5)
B15 B20 B21 B22 139.4(4)
B22 B20 B21 B15 -139.4(4)
B19 B20 B21 B15 -99.7(4)
B14 B20 B21 B15 -35.2(4)
B22 B20 B21 B16 -101.5(4)
B19 B20 B21 B16 -61.8(5)
B14 B20 B21 B16 2.7(6)
B15 B20 B21 B16 37.9(4)
B22 B20 B21 B17 -36.8(4)
B19 B20 B21 B17 3.0(6)
B14 B20 B21 B17 67.4(5)
B15 B20 B21 B17 102.6(4)
C21 B16 B21 B22 -61.2(5)
C22 B16 B21 B22 0.7(5)
B15 B16 B21 B22 -99.5(5)
B17 B16 B21 B22 39.9(4)
C21 B16 B21 B15 38.3(3)
C22 B16 B21 B15 100.1(4)
B17 B16 B21 B15 139.4(4)
C21 B16 B21 B20 0.2(5)
C22 B16 B21 B20 62.1(5)
B15 B16 B21 B20 -38.0(4)
B17 B16 B21 B20 101.4(4)
C21 B16 B21 B17 -101.2(4)
C22 B16 B21 B17 -39.3(3)
B15 B16 B21 B17 -139.4(4)
C22 B17 B21 B22 -96.5(4)
B18 B17 B21 B22 -36.0(4)
B16 B17 B21 B22 -136.1(4)
C22 B17 B21 B15 2.9(5)
B22 B17 B21 B15 99.4(5)
B18 B17 B21 B15 63.4(5)
B16 B17 B21 B15 -36.6(4)
C22 B17 B21 B20 -61.1(5)
B22 B17 B21 B20 35.4(4)
B18 B17 B21 B20 -0.6(5)
B16 B17 B21 B20 -100.6(4)
C22 B17 B21 B16 39.6(3)
B22 B17 B21 B16 136.1(4)
B18 B17 B21 B16 100.0(4)
B14 B20 B22 B19 37.1(4)
B21 B20 B22 B19 136.2(4)
B15 B20 B22 B19 99.7(4)
B19 B20 B22 B21 -136.2(4)
B14 B20 B22 B21 -99.1(4)
B15 B20 B22 B21 -36.4(4)
B19 B20 B22 B18 -34.8(4)
B14 B20 B22 B18 2.3(6)
B21 B20 B22 B18 101.4(4)
B15 B20 B22 B18 65.0(5)
B19 B20 B22 B17 -99.5(4)
B14 B20 B22 B17 -62.4(6)
B21 B20 B22 B17 36.7(4)
B15 B20 B22 B17 0.3(6)
B13 B19 B22 B20 -102.0(5)
B18 B19 B22 B20 -141.4(4)
B14 B19 B22 B20 -36.1(4)
B13 B19 B22 B21 -62.3(5)
B20 B19 B22 B21 39.8(4)
B18 B19 B22 B21 -101.6(4)
B14 B19 B22 B21 3.7(5)
B13 B19 B22 B18 39.3(4)
B20 B19 B22 B18 141.4(4)
B14 B19 B22 B18 105.3(4)
B13 B19 B22 B17 1.1(6)
B20 B19 B22 B17 103.1(4)
B18 B19 B22 B17 -38.3(4)
B14 B19 B22 B17 67.0(5)
B15 B21 B22 B20 36.2(4)
B16 B21 B22 B20 99.5(4)
B17 B21 B22 B20 139.5(4)
B15 B21 B22 B19 -2.9(5)
B20 B21 B22 B19 -39.2(4)
B16 B21 B22 B19 60.3(5)
B17 B21 B22 B19 100.3(4)
B15 B21 B22 B18 -66.0(5)
B20 B21 B22 B18 -102.3(5)
B16 B21 B22 B18 -2.8(6)
B17 B21 B22 B18 37.2(4)
B15 B21 B22 B17 -103.3(4)
B20 B21 B22 B17 -139.5(4)
B16 B21 B22 B17 -40.0(4)
C22 B18 B22 B20 -61.7(5)
B19 B18 B22 B20 35.0(4)
B13 B18 B22 B20 -2.2(5)
B17 B18 B22 B20 -102.3(4)
C22 B18 B22 B19 -96.7(4)
B13 B18 B22 B19 -37.2(4)
B17 B18 B22 B19 -137.3(4)
C22 B18 B22 B21 3.7(5)
B19 B18 B22 B21 100.4(5)
B13 B18 B22 B21 63.2(5)
B17 B18 B22 B21 -37.0(4)
C22 B18 B22 B17 40.7(3)
B19 B18 B22 B17 137.3(4)
B13 B18 B22 B17 100.1(4)
C22 B17 B22 B20 61.8(5)
B21 B17 B22 B20 -37.3(4)
B18 B17 B22 B20 101.6(5)
B16 B17 B22 B20 0.9(5)
C22 B17 B22 B19 -2.0(5)
B21 B17 B22 B19 -101.1(5)
B18 B17 B22 B19 37.8(4)
B16 B17 B22 B19 -62.9(5)
C22 B17 B22 B21 99.0(4)
B18 B17 B22 B21 138.9(4)
B16 B17 B22 B21 38.2(4)
C22 B17 B22 B18 -39.8(3)
B21 B17 B22 B18 -138.9(4)
B16 B17 B22 B18 -100.7(4)
B4 B5 C1 B6 -141.0(4)
B10 B5 C1 B6 -98.9(4)
B9 B5 C1 B6 -39.0(3)
B4 B5 C1 C2 -101.5(4)
B10 B5 C1 C2 -59.5(4)
B9 B5 C1 C2 0.4(4)
B6 B5 C1 C2 39.4(3)
B10 B5 C1 B4 42.1(4)
B9 B5 C1 B4 102.0(4)
B6 B5 C1 B4 141.0(4)
B4 B5 C1 S1 104.2(4)
B10 B5 C1 S1 146.3(3)
B9 B5 C1 S1 -153.8(3)
B6 B5 C1 S1 -114.8(3)
B4 B5 C1 B3 -36.0(4)
B10 B5 C1 B3 6.1(5)
B9 B5 C1 B3 66.0(4)
B6 B5 C1 B3 105.0(4)
C2 B6 C1 B5 138.4(3)
B9 B6 C1 B5 39.7(3)
B8 B6 C1 B5 103.2(4)
B9 B6 C1 C2 -98.7(3)
B8 B6 C1 C2 -35.1(3)
B5 B6 C1 C2 -138.4(3)
C2 B6 C1 B4 100.3(4)
B9 B6 C1 B4 1.6(4)
B8 B6 C1 B4 65.2(4)
B5 B6 C1 B4 -38.0(3)
C2 B6 C1 S1 -108.5(3)
B9 B6 C1 S1 152.9(3)
B8 B6 C1 S1 -143.6(3)
B5 B6 C1 S1 113.2(4)
C2 B6 C1 B3 30.8(3)
B9 B6 C1 B3 -67.9(4)
B8 B6 C1 B3 -4.4(4)
B5 B6 C1 B3 -107.6(4)
B10 B4 C1 B5 -42.4(4)
B11 B4 C1 B5 -103.0(4)
B3 B4 C1 B5 -143.1(4)
B5 B4 C1 B6 39.2(4)
B10 B4 C1 B6 -3.3(5)
B11 B4 C1 B6 -63.9(5)
B3 B4 C1 B6 -104.0(4)
B5 B4 C1 C2 106.3(4)
B10 B4 C1 C2 63.9(4)
B11 B4 C1 C2 3.2(5)
B3 B4 C1 C2 -36.8(3)
B5 B4 C1 S1 -114.3(4)
B10 B4 C1 S1 -156.7(3)
B11 B4 C1 S1 142.7(3)
B3 B4 C1 S1 102.6(3)
B5 B4 C1 B3 143.1(4)
B10 B4 C1 B3 100.7(4)
B11 B4 C1 B3 40.1(4)
C2 B3 C1 B5 -103.4(4)
B11 B3 C1 B5 -5.5(5)
B7 B3 C1 B5 -66.7(4)
B4 B3 C1 B5 35.8(4)
C2 B3 C1 B6 -31.5(3)
B11 B3 C1 B6 66.4(4)
B7 B3 C1 B6 5.3(5)
B4 B3 C1 B6 107.7(4)
B11 B3 C1 C2 97.9(4)
B7 B3 C1 C2 36.8(3)
B4 B3 C1 C2 139.2(4)
C2 B3 C1 B4 -139.2(4)
B11 B3 C1 B4 -41.3(4)
B7 B3 C1 B4 -102.4(4)
C2 B3 C1 S1 112.4(3)
B11 B3 C1 S1 -149.7(3)
B7 B3 C1 S1 149.1(3)
B4 B3 C1 S1 -108.4(3)
B5 C1 C2 B8 -3.0(4)
B6 C1 C2 B8 37.9(3)
B4 C1 C2 B8 -70.6(4)
S1 C1 C2 B8 151.8(3)
B3 C1 C2 B8 -108.9(4)
B5 C1 C2 B7 65.1(4)
B6 C1 C2 B7 106.0(4)
B4 C1 C2 B7 -2.5(5)
S1 C1 C2 B7 -140.0(3)
B3 C1 C2 B7 -40.8(4)
B5 C1 C2 B3 105.8(4)
B6 C1 C2 B3 146.8(4)
B4 C1 C2 B3 38.3(4)
S1 C1 C2 B3 -99.3(3)
B5 C1 C2 B6 -40.9(3)
B4 C1 C2 B6 -108.5(4)
S1 C1 C2 B6 113.9(3)
B3 C1 C2 B6 -146.8(4)
B5 C1 C2 S2 -151.8(3)
B6 C1 C2 S2 -110.9(3)
B4 C1 C2 S2 140.7(3)
S1 C1 C2 S2 3.1(4)
B3 C1 C2 S2 102.4(3)
B6 B8 C2 C1 -36.5(3)
B7 B8 C2 C1 104.8(3)
B9 B8 C2 C1 4.1(4)
B12 B8 C2 C1 64.8(4)
B6 B8 C2 B7 -141.3(4)
B9 B8 C2 B7 -100.8(4)
B12 B8 C2 B7 -40.0(3)
B6 B8 C2 B3 -104.9(4)
B7 B8 C2 B3 36.5(4)
B9 B8 C2 B3 -64.3(4)
B12 B8 C2 B3 -3.6(5)
B7 B8 C2 B6 141.3(4)
B9 B8 C2 B6 40.6(3)
B12 B8 C2 B6 101.3(4)
B6 B8 C2 S2 111.3(3)
B7 B8 C2 S2 -107.3(4)
B9 B8 C2 S2 151.9(3)
B12 B8 C2 S2 -147.4(3)
B11 B7 C2 C1 0.4(5)
B8 B7 C2 C1 -102.2(4)
B12 B7 C2 C1 -60.4(4)
B3 B7 C2 C1 40.7(3)
B11 B7 C2 B8 102.6(4)
B12 B7 C2 B8 41.8(4)
B3 B7 C2 B8 142.9(4)
B11 B7 C2 B3 -40.2(4)
B8 B7 C2 B3 -142.9(4)
B12 B7 C2 B3 -101.1(4)
B11 B7 C2 B6 65.3(5)
B8 B7 C2 B6 -37.4(4)
B12 B7 C2 B6 4.4(5)
B3 B7 C2 B6 105.5(4)
B11 B7 C2 S2 -143.4(3)
B8 B7 C2 S2 114.0(4)
B12 B7 C2 S2 155.8(3)
B3 B7 C2 S2 -103.2(3)
B11 B3 C2 C1 -97.1(4)
B7 B3 C2 C1 -137.0(4)
B4 B3 C2 C1 -34.2(3)
B11 B3 C2 B8 3.4(5)
C1 B3 C2 B8 100.5(4)
B7 B3 C2 B8 -36.6(4)
B4 B3 C2 B8 66.3(4)
B11 B3 C2 B7 40.0(3)
C1 B3 C2 B7 137.0(4)
B4 B3 C2 B7 102.8(4)
B11 B3 C2 B6 -66.1(4)
C1 B3 C2 B6 30.9(3)
B7 B3 C2 B6 -106.1(4)
B4 B3 C2 B6 -3.3(5)
B11 B3 C2 S2 150.5(3)
C1 B3 C2 S2 -112.5(3)
B7 B3 C2 S2 110.5(3)
B4 B3 C2 S2 -146.7(3)
B9 B6 C2 C1 97.7(4)
B8 B6 C2 C1 139.4(3)
B5 B6 C2 C1 35.3(3)
C1 B6 C2 B8 -139.4(3)
B9 B6 C2 B8 -41.7(3)
B5 B6 C2 B8 -104.1(4)
C1 B6 C2 B7 -101.8(4)
B9 B6 C2 B7 -4.1(5)
B8 B6 C2 B7 37.6(4)
B5 B6 C2 B7 -66.5(4)
C1 B6 C2 B3 -32.1(3)
B9 B6 C2 B3 65.5(4)
B8 B6 C2 B3 107.3(4)
B5 B6 C2 B3 3.1(4)
C1 B6 C2 S2 108.0(3)
B9 B6 C2 S2 -154.4(3)
B8 B6 C2 S2 -112.6(4)
B5 B6 C2 S2 143.3(3)
C8 C9 C10 O1 -162.3(5)
S2 C9 C10 O1 3.3(6)
C8 C9 C10 O2 12.0(7)
S2 C9 C10 O2 177.7(3)
C10 C9 C8 C12 -13.2(7)
S2 C9 C8 C12 179.9(3)
C10 C9 C8 Co1 163.4(4)
S2 C9 C8 Co1 -3.5(3)
C9 C8 C12 O3 103.9(5)
Co1 C8 C12 O3 -72.0(5)
C9 C8 C12 O4 -77.5(5)
Co1 C8 C12 O4 106.6(4)
C15 C14 C19 C18 -2.5(7)
S3 C14 C19 C18 175.1(4)
C14 C19 C18 C17 0.6(9)
C19 C18 C17 C16 0.9(9)
C19 C18 C17 C20 -176.7(6)
C18 C17 C16 C15 -0.5(9)
C20 C17 C16 C15 177.0(6)
C17 C16 C15 C14 -1.3(8)
C19 C14 C15 C16 2.9(7)
S3 C14 C15 C16 -174.7(4)
C3 C7 C6 C5 1.4(5)
Co1 C7 C6 C5 60.9(3)
C3 C7 C6 Co1 -59.6(3)
C7 C6 C5 C4 -1.0(5)
Co1 C6 C5 C4 61.5(3)
C7 C6 C5 Co1 -62.5(3)
C6 C5 C4 C3 0.3(5)
Co1 C5 C4 C3 61.5(3)
C6 C5 C4 Co1 -61.3(3)
C6 C7 C3 C4 -1.2(5)
Co1 C7 C3 C4 -59.1(3)
C6 C7 C3 Co1 57.9(3)
C5 C4 C3 C7 0.6(5)
Co1 C4 C3 C7 60.6(3)
C5 C4 C3 Co1 -60.0(3)
B16 B15 C21 B14 -144.2(4)
B21 B15 C21 B14 -103.8(4)
B20 B15 C21 B14 -41.6(4)
B14 B15 C21 B16 144.2(4)
B21 B15 C21 B16 40.4(3)
B20 B15 C21 B16 102.7(4)
B14 B15 C21 C22 104.7(4)
B16 B15 C21 C22 -39.5(3)
B21 B15 C21 C22 0.9(5)
B20 B15 C21 C22 63.1(5)
B14 B15 C21 B13 39.3(4)
B16 B15 C21 B13 -104.9(4)
B21 B15 C21 B13 -64.5(5)
B20 B15 C21 B13 -2.2(5)
B14 B15 C21 S4 -104.1(4)
B16 B15 C21 S4 111.7(4)
B21 B15 C21 S4 152.1(3)
B20 B15 C21 S4 -145.6(3)
B20 B14 C21 B15 41.8(4)
B19 B14 C21 B15 102.3(4)
B13 B14 C21 B15 141.4(4)
B15 B14 C21 B16 -36.7(4)
B20 B14 C21 B16 5.1(6)
B19 B14 C21 B16 65.7(5)
B13 B14 C21 B16 104.7(4)
B15 B14 C21 C22 -106.1(4)
B20 B14 C21 C22 -64.3(5)
B19 B14 C21 C22 -3.7(5)
B13 B14 C21 C22 35.3(3)
B15 B14 C21 B13 -141.4(4)
B20 B14 C21 B13 -99.6(4)
B19 B14 C21 B13 -39.0(4)
B15 B14 C21 S4 115.2(4)
B20 B14 C21 S4 156.9(3)
B19 B14 C21 S4 -142.5(3)
B13 B14 C21 S4 -103.5(3)
C22 B16 C21 B15 -138.7(3)
B21 B16 C21 B15 -39.8(4)
B17 B16 C21 B15 -101.4(4)
C22 B16 C21 B14 -102.4(4)
B15 B16 C21 B14 36.4(4)
B21 B16 C21 B14 -3.5(5)
B17 B16 C21 B14 -65.1(5)
B15 B16 C21 C22 138.7(3)
B21 B16 C21 C22 98.9(4)
B17 B16 C21 C22 37.3(3)
C22 B16 C21 B13 -29.2(3)
B15 B16 C21 B13 109.6(4)
B21 B16 C21 B13 69.7(4)
B17 B16 C21 B13 8.1(5)
C22 B16 C21 S4 107.6(3)
B15 B16 C21 S4 -113.7(4)
B21 B16 C21 S4 -153.6(3)
B17 B16 C21 S4 144.9(3)
C22 B13 C21 B15 102.6(4)
B19 B13 C21 B15 1.4(5)
B18 B13 C21 B15 63.1(5)
B14 B13 C21 B15 -38.8(4)
C22 B13 C21 B14 141.4(4)
B19 B13 C21 B14 40.2(4)
B18 B13 C21 B14 101.9(4)
C22 B13 C21 B16 30.3(3)
B19 B13 C21 B16 -70.9(5)
B18 B13 C21 B16 -9.1(5)
B14 B13 C21 B16 -111.1(4)
B19 B13 C21 C22 -101.2(4)
B18 B13 C21 C22 -39.4(3)
B14 B13 C21 C22 -141.4(4)
C22 B13 C21 S4 -110.4(3)
B19 B13 C21 S4 148.5(3)
B18 B13 C21 S4 -149.8(3)
B14 B13 C21 S4 108.3(4)
B19 B13 C22 C21 95.5(4)
B18 B13 C22 C21 134.9(4)
B14 B13 C22 C21 32.5(3)
C21 B13 C22 B18 -134.9(4)
B19 B13 C22 B18 -39.5(4)
B14 B13 C22 B18 -102.4(4)
C21 B13 C22 B17 -97.4(4)
B19 B13 C22 B17 -1.9(5)
B18 B13 C22 B17 37.5(4)
B14 B13 C22 B17 -64.9(5)
C21 B13 C22 B16 -28.5(3)
B19 B13 C22 B16 67.0(5)
B18 B13 C22 B16 106.4(4)
B14 B13 C22 B16 4.0(5)
C21 B13 C22 S5 114.7(3)
B19 B13 C22 S5 -149.9(3)
B18 B13 C22 S5 -110.4(3)
B14 B13 C22 S5 147.2(3)
B15 C21 C22 B13 -107.9(4)
B14 C21 C22 B13 -37.9(4)
B16 C21 C22 B13 -148.5(4)
S4 C21 C22 B13 99.5(3)
B15 C21 C22 B18 -65.8(4)
B14 C21 C22 B18 4.3(5)
B16 C21 C22 B18 -106.3(4)
B13 C21 C22 B18 42.1(3)
S4 C21 C22 B18 141.7(3)
B15 C21 C22 B17 0.9(5)
B14 C21 C22 B17 71.0(4)
B16 C21 C22 B17 -39.6(3)
B13 C21 C22 B17 108.9(4)
S4 C21 C22 B17 -151.6(3)
B15 C21 C22 B16 40.5(3)
B14 C21 C22 B16 110.6(4)
B13 C21 C22 B16 148.5(4)
S4 C21 C22 B16 -112.0(3)
B15 C21 C22 S5 150.7(3)
B14 C21 C22 S5 -139.3(3)
B16 C21 C22 S5 110.1(3)
B13 C21 C22 S5 -101.4(4)
S4 C21 C22 S5 -1.9(4)
B19 B18 C22 B13 38.4(4)
B22 B18 C22 B13 100.1(4)
B17 B18 C22 B13 141.5(4)
B19 B18 C22 C21 -2.6(5)
B22 B18 C22 C21 59.1(4)
B13 B18 C22 C21 -41.0(3)
B17 B18 C22 C21 100.5(4)
B19 B18 C22 B17 -103.1(4)
B22 B18 C22 B17 -41.4(4)
B13 B18 C22 B17 -141.5(4)
B19 B18 C22 B16 -65.2(5)
B22 B18 C22 B16 -3.4(5)
B13 B18 C22 B16 -103.5(4)
B17 B18 C22 B16 38.0(4)
B19 B18 C22 S5 142.7(3)
B22 B18 C22 S5 -155.6(3)
B13 B18 C22 S5 104.3(3)
B17 B18 C22 S5 -114.2(4)
B21 B17 C22 B13 63.2(5)
B22 B17 C22 B13 2.5(5)
B18 B17 C22 B13 -37.7(4)
B16 B17 C22 B13 102.9(4)
B21 B17 C22 C21 -2.3(4)
B22 B17 C22 C21 -63.0(4)
B18 B17 C22 C21 -103.2(4)
B16 B17 C22 C21 37.4(3)
B21 B17 C22 B18 100.9(4)
B22 B17 C22 B18 40.3(4)
B16 B17 C22 B18 140.7(4)
B21 B17 C22 B16 -39.7(3)
B22 B17 C22 B16 -100.4(4)
B18 B17 C22 B16 -140.7(4)
B21 B17 C22 S5 -151.9(3)
B22 B17 C22 S5 147.4(3)
B18 B17 C22 S5 107.2(4)
B16 B17 C22 S5 -112.2(4)
C21 B16 C22 B13 29.5(3)
B15 B16 C22 B13 -5.4(4)
B21 B16 C22 B13 -67.6(4)
B17 B16 C22 B13 -107.4(4)
B15 B16 C22 C21 -34.9(3)
B21 B16 C22 C21 -97.1(4)
B17 B16 C22 C21 -136.9(4)
C21 B16 C22 B18 98.9(4)
B15 B16 C22 B18 63.9(4)
B21 B16 C22 B18 1.8(5)
B17 B16 C22 B18 -38.0(4)
C21 B16 C22 B17 136.9(4)
B15 B16 C22 B17 102.0(4)
B21 B16 C22 B17 39.8(3)
C21 B16 C22 S5 -110.3(3)
B15 B16 C22 S5 -145.2(3)
B21 B16 C22 S5 152.7(3)
B17 B16 C22 S5 112.8(4)
C28 C29 C30 O7 166.9(5)
S5 C29 C30 O7 6.7(6)
C28 C29 C30 O8 -12.1(7)
S5 C29 C30 O8 -172.3(3)
C30 C29 C28 C32 12.1(8)
S5 C29 C28 C32 173.8(4)
C30 C29 C28 Co2 -160.1(4)
S5 C29 C28 Co2 1.7(3)
C29 C28 C32 O9 -106.4(6)
Co2 C28 C32 O9 63.8(6)
C29 C28 C32 O10 74.4(5)
Co2 C28 C32 O10 -115.4(4)
C35 C34 C39 C38 -1.1(7)
S6 C34 C39 C38 -175.3(3)
C34 C39 C38 C37 -0.1(7)
C39 C38 C37 C36 0.7(7)
C39 C38 C37 C40 176.5(4)
C38 C37 C36 C35 -0.1(7)
C40 C37 C36 C35 -175.7(4)
C39 C34 C35 C36 1.7(7)
S6 C34 C35 C36 176.0(4)
C37 C36 C35 C34 -1.1(7)
C25 C24 C23 C27 -3.2(5)
Co2 C24 C23 C27 56.1(3)
C25 C24 C23 Co2 -59.3(3)
C24 C23 C27 C26 5.5(5)
Co2 C23 C27 C26 62.6(3)
C24 C23 C27 Co2 -57.2(3)
C23 C27 C26 C25 -5.7(5)
Co2 C27 C26 C25 58.5(3)
C23 C27 C26 Co2 -64.2(3)
C23 C24 C25 C26 -0.2(5)
Co2 C24 C25 C26 -61.6(3)
C23 C24 C25 Co2 61.4(3)
C27 C26 C25 C24 3.6(5)
Co2 C26 C25 C24 62.3(3)
C27 C26 C25 Co2 -58.7(3)
C9 C8 Co1 N1 96.4(3)
C12 C8 Co1 N1 -87.0(4)
C9 C8 Co1 C5 -122.5(3)
C12 C8 Co1 C5 54.0(4)
C9 C8 Co1 C6 -156.9(3)
C12 C8 Co1 C6 19.7(4)
C9 C8 Co1 C4 -85.5(3)
C12 C8 Co1 C4 91.1(4)
C9 C8 Co1 C3 -73.9(4)
C12 C8 Co1 C3 102.7(4)
C9 C8 Co1 C7 -156.8(4)
C12 C8 Co1 C7 19.7(6)
C9 C8 Co1 S2 2.6(2)
C12 C8 Co1 S2 179.2(4)
C6 C5 Co1 C8 -126.4(3)
C4 C5 Co1 C8 116.1(3)
C6 C5 Co1 N1 -26.2(4)
C4 C5 Co1 N1 -143.7(3)
C4 C5 Co1 C6 -117.5(4)
C6 C5 Co1 C4 117.5(4)
C6 C5 Co1 C3 80.4(3)
C4 C5 Co1 C3 -37.2(3)
C6 C5 Co1 C7 38.2(3)
C4 C5 Co1 C7 -79.3(3)
C6 C5 Co1 S2 164.1(2)
C4 C5 Co1 S2 46.6(3)
C5 C6 Co1 C8 62.1(3)
C7 C6 Co1 C8 180.0(3)
C5 C6 Co1 N1 163.2(3)
C7 C6 Co1 N1 -78.9(3)
C7 C6 Co1 C5 117.9(4)
C5 C6 Co1 C4 -38.2(3)
C7 C6 Co1 C4 79.7(3)
C5 C6 Co1 C3 -81.3(3)
C7 C6 Co1 C3 36.6(3)
C5 C6 Co1 C7 -117.9(4)
C5 C6 Co1 S2 -41.5(6)
C7 C6 Co1 S2 76.3(5)
C5 C4 Co1 C8 -71.0(3)
C3 C4 Co1 C8 170.0(3)
C5 C4 Co1 N1 104.1(5)
C3 C4 Co1 N1 -14.9(6)
C3 C4 Co1 C5 -119.0(4)
C5 C4 Co1 C6 38.2(3)
C3 C4 Co1 C6 -80.8(3)
C5 C4 Co1 C3 119.0(4)
C5 C4 Co1 C7 82.2(3)
C3 C4 Co1 C7 -36.8(3)
C5 C4 Co1 S2 -142.9(3)
C3 C4 Co1 S2 98.0(3)
C7 C3 Co1 C8 -136.3(3)
C4 C3 Co1 C8 -17.5(5)
C7 C3 Co1 N1 54.7(3)
C4 C3 Co1 N1 173.5(3)
C7 C3 Co1 C5 -81.4(3)
C4 C3 Co1 C5 37.4(3)
C7 C3 Co1 C6 -37.9(3)
C4 C3 Co1 C6 80.9(3)
C7 C3 Co1 C4 -118.8(4)
C4 C3 Co1 C7 118.8(4)
C7 C3 Co1 S2 154.9(3)
C4 C3 Co1 S2 -86.3(3)
C3 C7 Co1 C8 119.0(4)
C6 C7 Co1 C8 -0.1(5)
C3 C7 Co1 N1 -134.0(3)
C6 C7 Co1 N1 106.9(3)
C3 C7 Co1 C5 81.1(3)
C6 C7 Co1 C5 -37.9(3)
C3 C7 Co1 C6 119.0(4)
C3 C7 Co1 C4 37.6(3)
C6 C7 Co1 C4 -81.4(3)
C6 C7 Co1 C3 -119.0(4)
C3 C7 Co1 S2 -34.4(4)
C6 C7 Co1 S2 -153.5(2)
C29 C28 Co2 N2 -95.4(3)
C32 C28 Co2 N2 92.4(4)
C29 C28 Co2 C25 152.6(3)
C32 C28 Co2 C25 -19.5(4)
C29 C28 Co2 C27 81.3(3)
C32 C28 Co2 C27 -90.8(4)
C29 C28 Co2 C26 114.5(3)
C32 C28 Co2 C26 -57.6(4)
C29 C28 Co2 C24 164.4(3)
C32 C28 Co2 C24 -7.7(6)
C29 C28 Co2 C23 86.2(5)
C32 C28 Co2 C23 -85.9(5)
C29 C28 Co2 S5 -1.3(2)
C32 C28 Co2 S5 -173.4(4)
C24 C25 Co2 C28 168.8(3)
C26 C25 Co2 C28 -73.2(3)
C24 C25 Co2 N2 68.1(3)
C26 C25 Co2 N2 -173.9(3)
C24 C25 Co2 C27 -81.1(3)
C26 C25 Co2 C27 37.0(3)
C24 C25 Co2 C26 -118.0(4)
C26 C25 Co2 C24 118.0(4)
C24 C25 Co2 C23 -37.4(3)
C26 C25 Co2 C23 80.6(3)
C24 C25 Co2 S5 -112.2(4)
C26 C25 Co2 S5 5.8(5)
C26 C27 Co2 C28 59.2(3)
C23 C27 Co2 C28 176.7(3)
C26 C27 Co2 N2 -127.5(3)
C23 C27 Co2 N2 -10.0(5)
C26 C27 Co2 C25 -37.5(3)
C23 C27 Co2 C25 80.0(3)
C23 C27 Co2 C26 117.5(4)
C26 C27 Co2 C24 -80.3(3)
C23 C27 Co2 C24 37.2(3)
C26 C27 Co2 C23 -117.5(4)
C26 C27 Co2 S5 129.8(3)
C23 C27 Co2 S5 -112.7(3)
C27 C26 Co2 C28 -128.3(3)
C25 C26 Co2 C28 112.2(3)
C27 C26 Co2 N2 130.9(3)
C25 C26 Co2 N2 11.4(5)
C27 C26 Co2 C25 119.5(4)
C25 C26 Co2 C27 -119.5(4)
C27 C26 Co2 C24 81.9(3)
C25 C26 Co2 C24 -37.6(3)
C27 C26 Co2 C23 38.5(3)
C25 C26 Co2 C23 -81.0(3)
C27 C26 Co2 S5 -57.8(3)
C25 C26 Co2 S5 -177.3(3)
C25 C24 Co2 C28 -18.1(5)
C23 C24 Co2 C28 -137.3(3)
C25 C24 Co2 N2 -119.1(3)
C23 C24 Co2 N2 121.7(3)
C23 C24 Co2 C25 -119.1(4)
C25 C24 Co2 C27 81.6(3)
C23 C24 Co2 C27 -37.5(3)
C25 C24 Co2 C26 38.4(3)
C23 C24 Co2 C26 -80.7(3)
C25 C24 Co2 C23 119.1(4)
C25 C24 Co2 S5 138.6(3)
C23 C24 Co2 S5 19.5(4)
C24 C23 Co2 C28 112.3(4)
C27 C23 Co2 C28 -6.9(5)
C24 C23 Co2 N2 -65.9(3)
C27 C23 Co2 N2 174.8(2)
C24 C23 Co2 C25 37.2(3)
C27 C23 Co2 C25 -82.1(3)
C24 C23 Co2 C27 119.3(4)
C24 C23 Co2 C26 81.2(3)
C27 C23 Co2 C26 -38.1(3)
C27 C23 Co2 C24 -119.3(4)
C24 C23 Co2 S5 -168.1(3)
C27 C23 Co2 S5 72.7(3)
C8 Co1 N1 S3 87.7(2)
C5 Co1 N1 S3 -11.9(4)
C6 Co1 N1 S3 -28.7(3)
C4 Co1 N1 S3 -87.7(5)
C3 Co1 N1 S3 -98.3(2)
C7 Co1 N1 S3 -67.8(2)
S2 Co1 N1 S3 159.58(19)
C8 Co1 N1 S1 -133.49(19)
C5 Co1 N1 S1 126.9(3)
C6 Co1 N1 S1 110.1(2)
C4 Co1 N1 S1 51.2(5)
C3 Co1 N1 S1 40.5(3)
C7 Co1 N1 S1 71.1(2)
S2 Co1 N1 S1 -61.60(17)
C28 Co2 N2 S6 -83.7(2)
C25 Co2 N2 S6 23.9(3)
C27 Co2 N2 S6 102.4(4)
C26 Co2 N2 S6 16.1(5)
C24 Co2 N2 S6 59.9(3)
C23 Co2 N2 S6 95.5(3)
S5 Co2 N2 S6 -156.0(2)
C28 Co2 N2 S4 134.2(2)
C25 Co2 N2 S4 -118.2(2)
C27 Co2 N2 S4 -39.7(4)
C26 Co2 N2 S4 -126.0(3)
C24 Co2 N2 S4 -82.2(2)
C23 Co2 N2 S4 -46.5(2)
S5 Co2 N2 S4 61.88(17)
O1 C10 O2 C11 -5.4(6)
C9 C10 O2 C11 -179.9(4)
O3 C12 O4 C13 8.8(6)
C8 C12 O4 C13 -169.8(4)
O7 C30 O8 C31 -1.2(7)
C29 C30 O8 C31 177.8(4)
O9 C32 O10 C33 -2.1(7)
C28 C32 O10 C33 177.1(4)
C8 C9 S2 C2 -109.6(3)
C10 C9 S2 C2 81.2(4)
C8 C9 S2 Co1 2.8(2)
C10 C9 S2 Co1 -166.4(3)
C1 C2 S2 C9 101.8(3)
B8 C2 S2 C9 -43.1(3)
B7 C2 S2 C9 -117.2(3)
B3 C2 S2 C9 172.4(3)
B6 C2 S2 C9 32.0(4)
C1 C2 S2 Co1 19.4(3)
B8 C2 S2 Co1 -125.5(3)
B7 C2 S2 Co1 160.3(3)
B3 C2 S2 Co1 89.9(3)
B6 C2 S2 Co1 -50.5(3)
C8 Co1 S2 C9 -1.99(18)
N1 Co1 S2 C9 -94.95(16)
C5 Co1 S2 C9 78.5(2)
C6 Co1 S2 C9 109.2(4)
C4 Co1 S2 C9 106.11(19)
C3 Co1 S2 C9 145.40(19)
C7 Co1 S2 C9 166.2(2)
C8 Co1 S2 C2 99.12(19)
N1 Co1 S2 C2 6.16(18)
C5 Co1 S2 C2 179.6(2)
C6 Co1 S2 C2 -149.7(4)
C4 Co1 S2 C2 -152.8(2)
C3 Co1 S2 C2 -113.5(2)
C7 Co1 S2 C2 -92.7(2)
S3 N1 S1 C1 -127.6(2)
Co1 N1 S1 C1 91.1(2)
B5 C1 S1 N1 96.6(3)
B6 C1 S1 N1 17.4(3)
C2 C1 S1 N1 -56.0(3)
B4 C1 S1 N1 168.5(3)
B3 C1 S1 N1 -122.2(3)
S1 N1 S3 O5 -174.9(2)
Co1 N1 S3 O5 -37.7(3)
S1 N1 S3 O6 -46.9(3)
Co1 N1 S3 O6 90.3(2)
S1 N1 S3 C14 68.0(3)
Co1 N1 S3 C14 -154.8(2)
C19 C14 S3 O5 -36.8(4)
C15 C14 S3 O5 140.8(4)
C19 C14 S3 O6 -163.2(4)
C15 C14 S3 O6 14.4(4)
C19 C14 S3 N1 79.2(4)
C15 C14 S3 N1 -103.3(4)
C28 C29 S5 C22 110.7(3)
C30 C29 S5 C22 -84.9(3)
C28 C29 S5 Co2 -1.4(3)
C30 C29 S5 Co2 163.0(3)
B13 C22 S5 C29 -170.0(3)
C21 C22 S5 C29 -100.5(3)
B18 C22 S5 C29 118.8(3)
B17 C22 S5 C29 44.9(4)
B16 C22 S5 C29 -30.9(4)
B13 C22 S5 Co2 -87.2(3)
C21 C22 S5 Co2 -17.7(3)
B18 C22 S5 Co2 -158.5(3)
B17 C22 S5 Co2 127.6(3)
B16 C22 S5 Co2 51.8(3)
C28 Co2 S5 C29 0.96(19)
N2 Co2 S5 C29 94.25(17)
C25 Co2 S5 C29 -85.5(4)
C27 Co2 S5 C29 -113.99(19)
C26 Co2 S5 C29 -81.4(2)
C24 Co2 S5 C29 -164.6(3)
C23 Co2 S5 C29 -151.8(2)
C28 Co2 S5 C22 -101.3(2)
N2 Co2 S5 C22 -7.98(18)
C25 Co2 S5 C22 172.3(4)
C27 Co2 S5 C22 143.8(2)
C26 Co2 S5 C22 176.4(2)
C24 Co2 S5 C22 93.2(3)
C23 Co2 S5 C22 105.9(2)
S6 N2 S4 C21 126.1(2)
Co2 N2 S4 C21 -88.6(2)
B15 C21 S4 N2 -98.4(4)
B14 C21 S4 N2 -171.8(3)
B16 C21 S4 N2 -20.9(4)
C22 C21 S4 N2 51.6(3)
B13 C21 S4 N2 116.6(3)
S4 N2 S6 O11 175.7(2)
Co2 N2 S6 O11 33.9(3)
S4 N2 S6 O12 48.5(3)
Co2 N2 S6 O12 -93.3(2)
S4 N2 S6 C34 -67.0(3)
Co2 N2 S6 C34 151.1(2)
C35 C34 S6 O11 -143.9(4)
C39 C34 S6 O11 30.4(4)
C35 C34 S6 O12 -14.6(4)
C39 C34 S6 O12 159.7(4)
C35 C34 S6 N2 101.5(4)
C39 C34 S6 N2 -84.2(4)
